data_7710794
loop_
_publ_author_name
'Palmese, Marco'
'P\'erez-Torrente, Jes\'us J.'
'Passarelli, Vincenzo'

_publ_section_title
;
 Cyclometalated iridium complexes based on monodentate aminophosphanes
;
_journal_name_full 'Dalton Transactions'
_journal_paper_doi 10.1039/D2DT02081E
_journal_year 2022
_chemical_formula_moiety 'C32 H41 F6 Ir N2 P2 Si'
_chemical_formula_sum 'C32 H41 F6 Ir N2 P2 Si'
_chemical_formula_weight 849.90
_space_group_crystal_system triclinic
_space_group_IT_number 2
_space_group_name_Hall '-P 1'
_space_group_name_H-M_alt 'P -1'
_atom_sites_solution_hydrogens mixed
_atom_sites_solution_primary heavy
_atom_sites_solution_secondary difmap
_audit_creation_method SHELXL-2014/7
_audit_update_record
;
2022-06-13 deposited with the CCDC.	2022-07-25 downloaded from the CCDC.
;
_cell_angle_alpha 106.793(6)
_cell_angle_beta 94.609(7)
_cell_angle_gamma 102.683(8)
_cell_formula_units_Z 8
_cell_length_a 15.413(5)
_cell_length_b 16.528(6)
_cell_length_c 28.517(10)
_cell_measurement_reflns_used 9780
_cell_measurement_temperature 100(2)
_cell_measurement_theta_max 29.504
_cell_measurement_theta_min 2.031
_cell_volume 6704(4)
_computing_cell_refinement 'SAINT+ in APEX2 (Bruker AXS,2008)'
_computing_data_collection 'SMART in APEX2 (Bruker AXS,2008)'
_computing_data_reduction 'SAINT+ in APEX2 (Bruker AXS,2008)'
_computing_molecular_graphics 'XP program, SHELXTL v6.12, Bruker2000'
_computing_publication_material 'XCIF program, PLATON(Spek, 1998)'
_computing_structure_refinement 'SHELXL-2014/7 (Sheldrick, 2014)'
_computing_structure_solution 'SHELXS-2013 (Sheldrick, 2008)'
_diffrn_ambient_temperature 100(2)
_diffrn_detector_area_resol_mean 8.26
_diffrn_measured_fraction_theta_full 1.000
_diffrn_measured_fraction_theta_max 1.000
_diffrn_measurement_device_type 'Bruker APEX DUO system'
_diffrn_measurement_method '\w and \f rotations with narrow frames'
_diffrn_radiation_monochromator graphite
_diffrn_radiation_source 'fine-focus sealed tube'
_diffrn_radiation_type MoK\a
_diffrn_radiation_wavelength 0.71073
_diffrn_reflns_av_R_equivalents 0.0464
_diffrn_reflns_av_unetI/netI 0.0394
_diffrn_reflns_Laue_measured_fraction_full 1.000
_diffrn_reflns_Laue_measured_fraction_max 1.000
_diffrn_reflns_limit_h_max 19
_diffrn_reflns_limit_h_min -19
_diffrn_reflns_limit_k_max 20
_diffrn_reflns_limit_k_min -20
_diffrn_reflns_limit_l_max 35
_diffrn_reflns_limit_l_min -35
_diffrn_reflns_number 121535
_diffrn_reflns_point_group_measured_fraction_full 1.000
_diffrn_reflns_point_group_measured_fraction_max 1.000
_diffrn_reflns_theta_full 25.000
_diffrn_reflns_theta_max 26.372
_diffrn_reflns_theta_min 0.755
_exptl_absorpt_coefficient_mu 4.173
_exptl_absorpt_correction_T_max 0.5959
_exptl_absorpt_correction_T_min 0.4686
_exptl_absorpt_correction_type multi-scan
_exptl_absorpt_process_details
; 
 Multi-scan correction included in APEX2 package (Bruker AXS, 2008)
;
_exptl_crystal_colour yellow
_exptl_crystal_density_diffrn 1.684
_exptl_crystal_description prism
_exptl_crystal_F_000 3376
_exptl_crystal_size_max 0.210
_exptl_crystal_size_mid 0.150
_exptl_crystal_size_min 0.050
_refine_diff_density_max 2.061
_refine_diff_density_min -0.848
_refine_diff_density_rms 0.118
_refine_ls_extinction_method none
_refine_ls_goodness_of_fit_ref 1.018
_refine_ls_hydrogen_treatment mixed
_refine_ls_matrix_type full
_refine_ls_number_parameters 1621
_refine_ls_number_reflns 27407
_refine_ls_number_restraints 4
_refine_ls_restrained_S_all 1.018
_refine_ls_R_factor_all 0.0576
_refine_ls_R_factor_gt 0.0309
_refine_ls_shift/su_max 0.004
_refine_ls_shift/su_mean 0.000
_refine_ls_structure_factor_coef Fsqd
_refine_ls_weighting_details 'w=1/[\s^2^(Fo^2^)+(0.0239P)^2^+10.3546P] where P=(Fo^2^+2Fc^2^)/3'
_refine_ls_weighting_scheme calc
_refine_ls_wR_factor_gt 0.0611
_refine_ls_wR_factor_ref 0.0695
_reflns_Friedel_coverage 0.000
_reflns_number_gt 19551
_reflns_number_total 27407
_reflns_threshold_expression 'I > 2\s(I)'
_cod_data_source_file d2dt02081e3.cif
_cod_data_source_block cmpd_6PF6_VPX150D
_cod_database_code 7710794
_shelx_shelxl_version_number 2014/7
_shelx_space_group_comment
;
The symmetry employed for this shelxl refinement is uniquely defined
by the following loop, which should always be used as a source of
symmetry information in preference to the above space-group names.
They are only intended as comments.
;

loop_
_space_group_symop_operation_xyz
'x, y, z'
'-x, -y, -z'

loop_
_atom_site_label
_atom_site_type_symbol
_atom_site_fract_x
_atom_site_fract_y
_atom_site_fract_z
_atom_site_U_iso_or_equiv
_atom_site_adp_type
_atom_site_occupancy
_atom_site_site_symmetry_order
_atom_site_calc_flag
_atom_site_refinement_flags_posn
_atom_site_refinement_flags_adp
_atom_site_refinement_flags_occupancy
_atom_site_disorder_assembly
_atom_site_disorder_group
C101 C 0.0545(3) 1.0229(3) 0.34673(17) 0.0223(10) Uani 1 1 d . . . . .
C102 C -0.0309(3) 0.9997(4) 0.31823(19) 0.0298(12) Uani 1 1 d . . . . .
H102 H -0.0586 0.9399 0.3009 0.036 Uiso 1 1 calc R U . . .
C103 C -0.0756(4) 1.0625(4) 0.3150(2) 0.0375(14) Uani 1 1 d . . . . .
H103 H -0.1326 1.0459 0.2948 0.045 Uiso 1 1 calc R U . . .
C104 C -0.0363(4) 1.1501(4) 0.3416(2) 0.0408(15) Uani 1 1 d . . . . .
H104 H -0.0673 1.1933 0.3403 0.049 Uiso 1 1 calc R U . . .
C105 C 0.0477(4) 1.1738(4) 0.3696(2) 0.0381(14) Uani 1 1 d . . . . .
H105 H 0.0748 1.2337 0.3872 0.046 Uiso 1 1 calc R U . . .
C106 C 0.0937(4) 1.1104(3) 0.37255(19) 0.0300(12) Uani 1 1 d . . . . .
H106 H 0.1515 1.1274 0.3921 0.036 Uiso 1 1 calc R U . . .
C107 C 0.2207(3) 0.9814(3) 0.37839(15) 0.0156(10) Uani 1 1 d . . . . .
C108 C 0.2379(3) 1.0337(3) 0.42821(16) 0.0222(11) Uani 1 1 d . . . . .
H108 H 0.1900 1.0523 0.4435 0.027 Uiso 1 1 calc R U . . .
C109 C 0.3230(3) 1.0587(3) 0.45553(17) 0.0267(12) Uani 1 1 d . . . . .
H109 H 0.3335 1.0941 0.4893 0.032 Uiso 1 1 calc R U . . .
C110 C 0.3932(4) 1.0316(3) 0.4332(2) 0.0333(13) Uani 1 1 d . . . . .
H110 H 0.4519 1.0488 0.4518 0.040 Uiso 1 1 calc R U . . .
C111 C 0.3780(3) 0.9799(3) 0.38428(19) 0.0288(12) Uani 1 1 d . . . . .
H111 H 0.4261 0.9614 0.3692 0.035 Uiso 1 1 calc R U . . .
C112 C 0.2925(3) 0.9548(3) 0.35712(17) 0.0210(10) Uani 1 1 d . . . . .
H112 H 0.2825 0.9189 0.3235 0.025 Uiso 1 1 calc R U . . .
C113 C 0.0720(3) 0.7887(3) 0.27187(15) 0.0173(10) Uani 1 1 d . . . . .
C114 C 0.0351(3) 0.7511(3) 0.30671(15) 0.0168(10) Uani 1 1 d . . . . .
C115 C 0.0042(3) 0.6610(3) 0.29101(15) 0.0178(10) Uani 1 1 d . . . . .
H115 H -0.0219 0.6344 0.3137 0.021 Uiso 1 1 calc R U . . .
C116 C 0.0086(3) 0.6061(3) 0.24383(16) 0.0197(10) Uani 1 1 d . . . . .
C117 C 0.0425(3) 0.6467(3) 0.21034(16) 0.0239(11) Uani 1 1 d . . . . .
H117 H 0.0448 0.6121 0.1777 0.029 Uiso 1 1 calc R U . . .
C118 C 0.0730(3) 0.7363(3) 0.22380(16) 0.0230(11) Uani 1 1 d . . . . .
H118 H 0.0948 0.7628 0.2001 0.028 Uiso 1 1 calc R U . . .
C119 C -0.0209(3) 0.5080(3) 0.22969(18) 0.0287(12) Uani 1 1 d . . . . .
H11A H -0.0669 0.4852 0.2001 0.043 Uiso 1 1 calc R U . . .
H11B H -0.0459 0.4914 0.2571 0.043 Uiso 1 1 calc R U . . .
H11C H 0.0310 0.4837 0.2227 0.043 Uiso 1 1 calc R U . . .
C120 C -0.0217(3) 0.7219(3) 0.41009(17) 0.0212(11) Uani 1 1 d . . . . .
H120 H -0.0118 0.6643 0.3913 0.025 Uiso 1 1 calc R U . . .
C121 C -0.0957(3) 0.7410(3) 0.38871(16) 0.0213(11) Uani 1 1 d . . . . .
H121 H -0.1291 0.6943 0.3577 0.026 Uiso 1 1 calc R U . . .
C122 C -0.1548(3) 0.7920(3) 0.41839(18) 0.0272(12) Uani 1 1 d . . . . .
H12A H -0.1558 0.7798 0.4504 0.033 Uiso 1 1 calc R U . . .
H12B H -0.2170 0.7701 0.4002 0.033 Uiso 1 1 calc R U . . .
C123 C -0.1254(3) 0.8915(3) 0.42906(18) 0.0260(11) Uani 1 1 d . . . . .
H12C H -0.1563 0.9064 0.4021 0.031 Uiso 1 1 calc R U . . .
H12D H -0.1456 0.9202 0.4603 0.031 Uiso 1 1 calc R U . . .
C124 C -0.0242(3) 0.9288(3) 0.43360(16) 0.0198(10) Uani 1 1 d . . . . .
H124 H -0.0068 0.9900 0.4322 0.024 Uiso 1 1 calc R U . . .
C125 C 0.0407(3) 0.9072(3) 0.46041(15) 0.0191(10) Uani 1 1 d . . . . .
H125 H 0.0970 0.9552 0.4742 0.023 Uiso 1 1 calc R U . . .
C126 C 0.0193(3) 0.8479(3) 0.49211(16) 0.0212(10) Uani 1 1 d . . . . .
H12E H -0.0389 0.8520 0.5036 0.025 Uiso 1 1 calc R U . . .
H12F H 0.0662 0.8689 0.5218 0.025 Uiso 1 1 calc R U . . .
C127 C 0.0142(4) 0.7511(3) 0.46472(17) 0.0276(12) Uani 1 1 d . . . . .
H12G H 0.0751 0.7416 0.4689 0.033 Uiso 1 1 calc R U . . .
H12H H -0.0249 0.7140 0.4805 0.033 Uiso 1 1 calc R U . . .
C129 C 0.2208(3) 0.7955(3) 0.41259(16) 0.0207(11) Uani 1 1 d . . . . .
C130 C 0.3075(4) 0.7795(4) 0.42633(19) 0.0354(14) Uani 1 1 d . . . . .
H13A H 0.3548 0.8151 0.4145 0.053 Uiso 1 1 calc R U . . .
H13B H 0.3049 0.7175 0.4112 0.053 Uiso 1 1 calc R U . . .
H13C H 0.3208 0.7951 0.4625 0.053 Uiso 1 1 calc R U . . .
C133 C 0.2028(4) 1.0539(3) 0.27470(18) 0.0334(13) Uani 1 1 d . . . . .
H13D H 0.1570 1.0829 0.2882 0.050 Uiso 1 1 calc R U . . .
H13E H 0.2297 1.0808 0.2510 0.050 Uiso 1 1 calc R U . . .
H13F H 0.2497 1.0603 0.3018 0.050 Uiso 1 1 calc R U . . .
C131 C 0.0510(4) 0.9227(4) 0.19605(18) 0.0326(13) Uani 1 1 d . . . . .
H13J H 0.0182 0.8609 0.1826 0.049 Uiso 1 1 calc R U . . .
H13K H 0.0722 0.9435 0.1691 0.049 Uiso 1 1 calc R U . . .
H13L H 0.0110 0.9570 0.2121 0.049 Uiso 1 1 calc R U . . .
C132 C 0.2395(3) 0.8907(4) 0.21329(19) 0.0335(13) Uani 1 1 d . . . . .
H13G H 0.2931 0.9064 0.2383 0.050 Uiso 1 1 calc R U . . .
H13H H 0.2546 0.9153 0.1867 0.050 Uiso 1 1 calc R U . . .
H13I H 0.2185 0.8269 0.1995 0.050 Uiso 1 1 calc R U . . .
C201 C 0.1793(3) 0.1963(3) 0.12117(16) 0.0195(10) Uani 1 1 d . . . . .
C202 C 0.2669(3) 0.1998(3) 0.1402(2) 0.0309(12) Uani 1 1 d . . . . .
H202 H 0.3069 0.2545 0.1585 0.037 Uiso 1 1 calc R U . . .
C203 C 0.2962(4) 0.1229(4) 0.1325(2) 0.0421(15) Uani 1 1 d . . . . .
H203 H 0.3555 0.1255 0.1460 0.050 Uiso 1 1 calc R U . . .
C204 C 0.2384(4) 0.0434(4) 0.1050(2) 0.0390(14) Uani 1 1 d . . . . .
H204 H 0.2580 -0.0087 0.1001 0.047 Uiso 1 1 calc R U . . .
C205 C 0.1527(4) 0.0392(3) 0.08482(19) 0.0306(12) Uani 1 1 d . . . . .
H205 H 0.1138 -0.0155 0.0654 0.037 Uiso 1 1 calc R U . . .
C206 C 0.1229(3) 0.1150(3) 0.09289(17) 0.0236(11) Uani 1 1 d . . . . .
H206 H 0.0635 0.1115 0.0790 0.028 Uiso 1 1 calc R U . . .
C207 C 0.0214(3) 0.2656(3) 0.11782(16) 0.0160(10) Uani 1 1 d . . . . .
C208 C -0.0150(3) 0.2268(3) 0.06775(16) 0.0217(10) Uani 1 1 d . . . . .
H208 H 0.0230 0.2104 0.0440 0.026 Uiso 1 1 calc R U . . .
C209 C -0.1069(3) 0.2120(3) 0.05246(17) 0.0242(11) Uani 1 1 d . . . . .
H209 H -0.1311 0.1861 0.0183 0.029 Uiso 1 1 calc R U . . .
C210 C -0.1631(3) 0.2349(3) 0.0869(2) 0.0276(12) Uani 1 1 d . . . . .
H210 H -0.2259 0.2234 0.0764 0.033 Uiso 1 1 calc R U . . .
C211 C -0.1278(3) 0.2744(3) 0.13665(18) 0.0257(11) Uani 1 1 d . . . . .
H211 H -0.1661 0.2911 0.1601 0.031 Uiso 1 1 calc R U . . .
C212 C -0.0366(3) 0.2896(3) 0.15204(17) 0.0215(11) Uani 1 1 d . . . . .
H212 H -0.0128 0.3167 0.1862 0.026 Uiso 1 1 calc R U . . .
C213 C 0.1947(3) 0.4303(3) 0.21892(15) 0.0174(10) Uani 1 1 d . . . . .
C214 C 0.2191(3) 0.4766(3) 0.18562(15) 0.0175(10) Uani 1 1 d . . . . .
C215 C 0.2463(3) 0.5681(3) 0.20507(16) 0.0210(11) Uani 1 1 d . . . . .
H215 H 0.2624 0.6007 0.1832 0.025 Uiso 1 1 calc R U . . .
C216 C 0.2507(3) 0.6135(3) 0.25530(16) 0.0197(10) Uani 1 1 d . . . . .
C217 C 0.2275(3) 0.5652(3) 0.28707(16) 0.0233(11) Uani 1 1 d . . . . .
H217 H 0.2301 0.5945 0.3213 0.028 Uiso 1 1 calc R U . . .
C218 C 0.2007(3) 0.4750(3) 0.26938(16) 0.0234(11) Uani 1 1 d . . . . .
H218 H 0.1861 0.4429 0.2917 0.028 Uiso 1 1 calc R U . . .
C219 C 0.2790(3) 0.7119(3) 0.27456(17) 0.0270(12) Uani 1 1 d . . . . .
H21A H 0.2287 0.7341 0.2873 0.041 Uiso 1 1 calc R U . . .
H21B H 0.2963 0.7347 0.2476 0.041 Uiso 1 1 calc R U . . .
H21C H 0.3303 0.7310 0.3012 0.041 Uiso 1 1 calc R U . . .
C220 C 0.2698(3) 0.5227(3) 0.08367(17) 0.0233(11) Uani 1 1 d . . . . .
H220 H 0.2554 0.5782 0.1023 0.028 Uiso 1 1 calc R U . . .
C221 C 0.3424(3) 0.5058(3) 0.10721(16) 0.0204(11) Uani 1 1 d . . . . .
H221 H 0.3711 0.5516 0.1395 0.024 Uiso 1 1 calc R U . . .
C222 C 0.4066(3) 0.4579(3) 0.08069(17) 0.0254(12) Uani 1 1 d . . . . .
H22A H 0.4457 0.4453 0.1055 0.031 Uiso 1 1 calc R U . . .
H22B H 0.4458 0.4973 0.0663 0.031 Uiso 1 1 calc R U . . .
C223 C 0.3626(3) 0.3728(3) 0.03971(19) 0.0320(12) Uani 1 1 d . . . . .
H22C H 0.4029 0.3331 0.0374 0.038 Uiso 1 1 calc R U . . .
H22D H 0.3567 0.3853 0.0078 0.038 Uiso 1 1 calc R U . . .
C224 C 0.2697(3) 0.3257(3) 0.04679(16) 0.0233(11) Uani 1 1 d . . . . .
H224 H 0.2641 0.2638 0.0459 0.028 Uiso 1 1 calc R U . . .
C225 C 0.1914(3) 0.3411(3) 0.02762(15) 0.0203(11) Uani 1 1 d . . . . .
H225 H 0.1393 0.2881 0.0158 0.024 Uiso 1 1 calc R U . . .
C226 C 0.1867(4) 0.4081(3) 0.00153(16) 0.0286(12) Uani 1 1 d . . . . .
H22E H 0.1238 0.4129 -0.0025 0.034 Uiso 1 1 calc R U . . .
H22F H 0.2023 0.3865 -0.0321 0.034 Uiso 1 1 calc R U . . .
C227 C 0.2475(3) 0.4985(3) 0.02738(17) 0.0251(11) Uani 1 1 d . . . . .
H22G H 0.2183 0.5419 0.0197 0.030 Uiso 1 1 calc R U . . .
H22H H 0.3045 0.5032 0.0135 0.030 Uiso 1 1 calc R U . . .
C229 C 0.0243(3) 0.4505(3) 0.08667(15) 0.0184(10) Uani 1 1 d . . . . .
C230 C -0.0660(3) 0.4619(4) 0.07628(17) 0.0270(12) Uani 1 1 d . . . . .
H23J H -0.0876 0.4373 0.0406 0.040 Uiso 1 1 calc R U . . .
H23K H -0.0640 0.5243 0.0873 0.040 Uiso 1 1 calc R U . . .
H23L H -0.1069 0.4316 0.0940 0.040 Uiso 1 1 calc R U . . .
C231 C 0.0789(4) 0.1573(3) 0.20722(17) 0.0289(12) Uani 1 1 d . . . . .
H23A H 0.0322 0.1535 0.1806 0.043 Uiso 1 1 calc R U . . .
H23B H 0.0515 0.1283 0.2299 0.043 Uiso 1 1 calc R U . . .
H23C H 0.1243 0.1286 0.1929 0.043 Uiso 1 1 calc R U . . .
C232 C 0.0466(4) 0.3141(4) 0.27955(17) 0.0320(13) Uani 1 1 d . . . . .
H23D H 0.0409 0.3698 0.2757 0.048 Uiso 1 1 calc R U . . .
H23E H 0.0657 0.3223 0.3146 0.048 Uiso 1 1 calc R U . . .
H23F H -0.0116 0.2708 0.2679 0.048 Uiso 1 1 calc R U . . .
C233 C 0.2408(4) 0.2839(4) 0.28097(18) 0.0363(13) Uani 1 1 d . . . . .
H23G H 0.2794 0.2546 0.2601 0.054 Uiso 1 1 calc R U . . .
H23H H 0.2275 0.2563 0.3066 0.054 Uiso 1 1 calc R U . . .
H23I H 0.2718 0.3458 0.2967 0.054 Uiso 1 1 calc R U . . .
C301 C 0.5729(3) 0.5475(3) 0.37150(17) 0.0209(10) Uani 1 1 d . . . . .
C302 C 0.4850(3) 0.5407(3) 0.35030(19) 0.0296(12) Uani 1 1 d . . . . .
H302 H 0.4475 0.4853 0.3308 0.035 Uiso 1 1 calc R U . . .
C303 C 0.4528(4) 0.6150(4) 0.3578(2) 0.0368(13) Uani 1 1 d . . . . .
H303 H 0.3936 0.6103 0.3432 0.044 Uiso 1 1 calc R U . . .
C304 C 0.5069(4) 0.6963(4) 0.3867(2) 0.0357(13) Uani 1 1 d . . . . .
H304 H 0.4849 0.7470 0.3914 0.043 Uiso 1 1 calc R U . . .
C305 C 0.5928(3) 0.7031(3) 0.40845(19) 0.0299(12) Uani 1 1 d . . . . .
H305 H 0.6294 0.7583 0.4288 0.036 Uiso 1 1 calc R U . . .
C306 C 0.6256(3) 0.6288(3) 0.40049(17) 0.0222(10) Uani 1 1 d . . . . .
H306 H 0.6849 0.6340 0.4152 0.027 Uiso 1 1 calc R U . . .
C307 C 0.7333(3) 0.4831(3) 0.37758(15) 0.0152(9) Uani 1 1 d . . . . .
C308 C 0.7948(3) 0.4608(3) 0.34563(16) 0.0178(10) Uani 1 1 d . . . . .
H308 H 0.7744 0.4338 0.3111 0.021 Uiso 1 1 calc R U . . .
C309 C 0.8857(3) 0.4782(3) 0.36415(17) 0.0227(11) Uani 1 1 d . . . . .
H309 H 0.9268 0.4633 0.3420 0.027 Uiso 1 1 calc R U . . .
C310 C 0.9166(3) 0.5165(3) 0.41400(18) 0.0267(11) Uani 1 1 d . . . . .
H310 H 0.9786 0.5274 0.4264 0.032 Uiso 1 1 calc R U . . .
C311 C 0.8563(3) 0.5392(3) 0.44630(18) 0.0266(12) Uani 1 1 d . . . . .
H311 H 0.8775 0.5666 0.4807 0.032 Uiso 1 1 calc R U . . .
C312 C 0.7661(3) 0.5222(3) 0.42854(16) 0.0197(10) Uani 1 1 d . . . . .
H312 H 0.7255 0.5370 0.4510 0.024 Uiso 1 1 calc R U . . .
C313 C 0.5629(3) 0.3135(3) 0.27482(16) 0.0195(10) Uani 1 1 d . . . . .
C314 C 0.5381(3) 0.2684(3) 0.30826(15) 0.0177(10) Uani 1 1 d . . . . .
C315 C 0.5109(3) 0.1767(3) 0.28921(16) 0.0174(10) Uani 1 1 d . . . . .
H315 H 0.4961 0.1447 0.3115 0.021 Uiso 1 1 calc R U . . .
C316 C 0.5044(3) 0.1306(3) 0.23932(16) 0.0196(10) Uani 1 1 d . . . . .
C317 C 0.5273(3) 0.1781(3) 0.20717(16) 0.0228(11) Uani 1 1 d . . . . .
H317 H 0.5235 0.1483 0.1729 0.027 Uiso 1 1 calc R U . . .
C318 C 0.5558(3) 0.2687(3) 0.22453(16) 0.0229(11) Uani 1 1 d . . . . .
H318 H 0.5706 0.3003 0.2020 0.028 Uiso 1 1 calc R U . . .
C319 C 0.4755(3) 0.0320(3) 0.22015(17) 0.0227(11) Uani 1 1 d . . . . .
H31A H 0.4574 0.0094 0.2471 0.034 Uiso 1 1 calc R U . . .
H31B H 0.5257 0.0093 0.2077 0.034 Uiso 1 1 calc R U . . .
H31C H 0.4245 0.0131 0.1932 0.034 Uiso 1 1 calc R U . . .
C320 C 0.4881(3) 0.2232(3) 0.41150(16) 0.0190(10) Uani 1 1 d . . . . .
H320 H 0.5041 0.1681 0.3935 0.023 Uiso 1 1 calc R U . . .
C321 C 0.4158(3) 0.2382(3) 0.38694(16) 0.0203(11) Uani 1 1 d . . . . .
H321 H 0.3886 0.1916 0.3547 0.024 Uiso 1 1 calc R U . . .
C322 C 0.3492(3) 0.2838(3) 0.41248(17) 0.0234(11) Uani 1 1 d . . . . .
H32A H 0.3103 0.2437 0.4266 0.028 Uiso 1 1 calc R U . . .
H32B H 0.3102 0.2957 0.3873 0.028 Uiso 1 1 calc R U . . .
C323 C 0.3924(3) 0.3706(3) 0.45428(18) 0.0272(11) Uani 1 1 d . . . . .
H32C H 0.3510 0.4093 0.4566 0.033 Uiso 1 1 calc R U . . .
H32D H 0.3990 0.3582 0.4861 0.033 Uiso 1 1 calc R U . . .
C324 C 0.4842(3) 0.4192(3) 0.44717(16) 0.0226(11) Uani 1 1 d . . . . .
H324 H 0.4881 0.4807 0.4478 0.027 Uiso 1 1 calc R U . . .
C325 C 0.5634(3) 0.4060(3) 0.46595(16) 0.0200(10) Uani 1 1 d . . . . .
H325 H 0.6142 0.4600 0.4774 0.024 Uiso 1 1 calc R U . . .
C326 C 0.5710(3) 0.3411(3) 0.49314(16) 0.0255(11) Uani 1 1 d . . . . .
H32E H 0.5561 0.3634 0.5268 0.031 Uiso 1 1 calc R U . . .
H32F H 0.6342 0.3372 0.4968 0.031 Uiso 1 1 calc R U . . .
C327 C 0.5098(3) 0.2490(3) 0.46750(17) 0.0256(11) Uani 1 1 d . . . . .
H32G H 0.5390 0.2062 0.4759 0.031 Uiso 1 1 calc R U . . .
H32H H 0.4526 0.2446 0.4812 0.031 Uiso 1 1 calc R U . . .
C329 C 0.7352(3) 0.3033(3) 0.41201(15) 0.0188(10) Uani 1 1 d . . . . .
C330 C 0.8254(3) 0.2963(3) 0.42612(17) 0.0250(11) Uani 1 1 d . . . . .
H33J H 0.8685 0.3312 0.4115 0.037 Uiso 1 1 calc R U . . .
H33K H 0.8274 0.2350 0.4140 0.037 Uiso 1 1 calc R U . . .
H33L H 0.8411 0.3181 0.4623 0.037 Uiso 1 1 calc R U . . .
C331 C 0.5213(4) 0.4605(4) 0.21127(19) 0.0370(14) Uani 1 1 d . . . . .
H33A H 0.4938 0.3990 0.1922 0.056 Uiso 1 1 calc R U . . .
H33B H 0.5358 0.4941 0.1884 0.056 Uiso 1 1 calc R U . . .
H33C H 0.4792 0.4839 0.2320 0.056 Uiso 1 1 calc R U . . .
C332 C 0.6808(4) 0.5853(3) 0.28639(18) 0.0303(12) Uani 1 1 d . . . . .
H33D H 0.6352 0.6144 0.2999 0.046 Uiso 1 1 calc R U . . .
H33E H 0.7099 0.6141 0.2640 0.046 Uiso 1 1 calc R U . . .
H33F H 0.7261 0.5888 0.3136 0.046 Uiso 1 1 calc R U . . .
C333 C 0.7115(4) 0.4264(4) 0.21448(18) 0.0329(13) Uani 1 1 d . . . . .
H33G H 0.7706 0.4681 0.2265 0.049 Uiso 1 1 calc R U . . .
H33H H 0.6935 0.4190 0.1794 0.049 Uiso 1 1 calc R U . . .
H33I H 0.7147 0.3700 0.2182 0.049 Uiso 1 1 calc R U . . .
C401 C 0.5319(3) 0.7691(3) 0.12740(15) 0.0168(10) Uani 1 1 d . . . . .
C402 C 0.5178(3) 0.7164(3) 0.07773(16) 0.0214(10) Uani 1 1 d . . . . .
H402 H 0.5666 0.6982 0.0633 0.026 Uiso 1 1 calc R U . . .
C403 C 0.4332(4) 0.6906(3) 0.04956(18) 0.0296(12) Uani 1 1 d . . . . .
H403 H 0.4241 0.6551 0.0159 0.035 Uiso 1 1 calc R U . . .
C404 C 0.3620(4) 0.7166(3) 0.0705(2) 0.0331(13) Uani 1 1 d . . . . .
H404 H 0.3041 0.6995 0.0510 0.040 Uiso 1 1 calc R U . . .
C405 C 0.3748(3) 0.7677(3) 0.1199(2) 0.0312(12) Uani 1 1 d . . . . .
H405 H 0.3254 0.7843 0.1344 0.037 Uiso 1 1 calc R U . . .
C406 C 0.4600(3) 0.7947(3) 0.14831(17) 0.0218(11) Uani 1 1 d . . . . .
H406 H 0.4689 0.8305 0.1819 0.026 Uiso 1 1 calc R U . . .
C407 C 0.6999(3) 0.7287(3) 0.15842(17) 0.0199(10) Uani 1 1 d . . . . .
C408 C 0.6609(4) 0.6406(3) 0.13251(18) 0.0276(11) Uani 1 1 d . . . . .
H408 H 0.6021 0.6230 0.1141 0.033 Uiso 1 1 calc R U . . .
C409 C 0.7088(4) 0.5790(4) 0.1338(2) 0.0347(13) Uani 1 1 d . . . . .
H409 H 0.6833 0.5192 0.1154 0.042 Uiso 1 1 calc R U . . .
C410 C 0.7943(4) 0.6048(4) 0.1619(2) 0.0403(14) Uani 1 1 d . . . . .
H410 H 0.8262 0.5622 0.1630 0.048 Uiso 1 1 calc R U . . .
C411 C 0.8333(4) 0.6922(4) 0.1884(2) 0.0385(14) Uani 1 1 d . . . . .
H411 H 0.8914 0.7097 0.2077 0.046 Uiso 1 1 calc R U . . .
C412 C 0.7854(3) 0.7531(4) 0.18611(19) 0.0304(12) Uani 1 1 d . . . . .
H412 H 0.8117 0.8130 0.2039 0.036 Uiso 1 1 calc R U . . .
C413 C 0.6797(3) 0.9626(3) 0.23399(15) 0.0142(9) Uani 1 1 d . . . . .
C414 C 0.7145(3) 1.0008(3) 0.19884(15) 0.0150(10) Uani 1 1 d . . . . .
C415 C 0.7470(3) 1.0918(3) 0.21461(16) 0.0182(10) Uani 1 1 d . . . . .
H415 H 0.7715 1.1187 0.1917 0.022 Uiso 1 1 calc R U . . .
C416 C 0.7451(3) 1.1450(3) 0.26222(15) 0.0180(10) Uani 1 1 d . . . . .
C417 C 0.7125(3) 1.1046(3) 0.29570(15) 0.0167(10) Uani 1 1 d . . . . .
H417 H 0.7116 1.1393 0.3286 0.020 Uiso 1 1 calc R U . . .
C418 C 0.6810(3) 1.0148(3) 0.28240(15) 0.0185(10) Uani 1 1 d . . . . .
H418 H 0.6603 0.9885 0.3063 0.022 Uiso 1 1 calc R U . . .
C419 C 0.7765(3) 1.2435(3) 0.27625(17) 0.0266(12) Uani 1 1 d . . . . .
H41A H 0.7246 1.2686 0.2809 0.040 Uiso 1 1 calc R U . . .
H41B H 0.8059 1.2594 0.2498 0.040 Uiso 1 1 calc R U . . .
H41C H 0.8193 1.2662 0.3072 0.040 Uiso 1 1 calc R U . . .
C420 C 0.7687(3) 1.0308(3) 0.09541(16) 0.0239(11) Uani 1 1 d . . . . .
H420 H 0.7571 1.0877 0.1140 0.029 Uiso 1 1 calc R U . . .
C421 C 0.8434(3) 1.0138(3) 0.11689(17) 0.0229(11) Uani 1 1 d . . . . .
H421 H 0.8758 1.0610 0.1479 0.028 Uiso 1 1 calc R U . . .
C422 C 0.9039(3) 0.9646(3) 0.08776(18) 0.0272(12) Uani 1 1 d . . . . .
H42A H 0.9658 0.9878 0.1063 0.033 Uiso 1 1 calc R U . . .
H42B H 0.9050 0.9770 0.0558 0.033 Uiso 1 1 calc R U . . .
C423 C 0.8771(3) 0.8648(3) 0.07681(18) 0.0281(12) Uani 1 1 d . . . . .
H42C H 0.8979 0.8371 0.0456 0.034 Uiso 1 1 calc R U . . .
H42D H 0.9088 0.8504 0.1037 0.034 Uiso 1 1 calc R U . . .
C424 C 0.7772(3) 0.8257(3) 0.07213(15) 0.0209(11) Uani 1 1 d . . . . .
H424 H 0.7617 0.7647 0.0738 0.025 Uiso 1 1 calc R U . . .
C425 C 0.7108(3) 0.8446(3) 0.04542(15) 0.0201(11) Uani 1 1 d . . . . .
H425 H 0.6557 0.7951 0.0316 0.024 Uiso 1 1 calc R U . . .
C426 C 0.7303(3) 0.9041(3) 0.01362(16) 0.0248(11) Uani 1 1 d . . . . .
H42E H 0.6834 0.8818 -0.0161 0.030 Uiso 1 1 calc R U . . .
H42F H 0.7888 0.9011 0.0021 0.030 Uiso 1 1 calc R U . . .
C427 C 0.7335(4) 1.0003(3) 0.03998(16) 0.0255(12) Uani 1 1 d . . . . .
H42G H 0.7725 1.0375 0.0242 0.031 Uiso 1 1 calc R U . . .
H42H H 0.6722 1.0087 0.0352 0.031 Uiso 1 1 calc R U . . .
C429 C 0.5262(4) 0.9449(3) 0.08693(16) 0.0234(11) Uani 1 1 d . . . . .
C430 C 0.4379(4) 0.9513(4) 0.0685(2) 0.0355(13) Uani 1 1 d . . . . .
H43J H 0.3925 0.9242 0.0853 0.053 Uiso 1 1 calc R U . . .
H43K H 0.4235 0.9211 0.0327 0.053 Uiso 1 1 calc R U . . .
H43L H 0.4383 1.0130 0.0751 0.053 Uiso 1 1 calc R U . . .
C431 C 0.5473(3) 0.6981(3) 0.23046(17) 0.0280(12) Uani 1 1 d . . . . .
H43A H 0.5019 0.6932 0.2030 0.042 Uiso 1 1 calc R U . . .
H43B H 0.5181 0.6720 0.2538 0.042 Uiso 1 1 calc R U . . .
H43C H 0.5922 0.6674 0.2175 0.042 Uiso 1 1 calc R U . . .
C432 C 0.5150(3) 0.8625(4) 0.29366(18) 0.0332(13) Uani 1 1 d . . . . .
H43D H 0.5421 0.9226 0.3151 0.050 Uiso 1 1 calc R U . . .
H43E H 0.4885 0.8271 0.3137 0.050 Uiso 1 1 calc R U . . .
H43F H 0.4680 0.8623 0.2683 0.050 Uiso 1 1 calc R U . . .
C433 C 0.7026(4) 0.8274(4) 0.30884(18) 0.0333(13) Uani 1 1 d . . . . .
H43G H 0.7456 0.7985 0.2917 0.050 Uiso 1 1 calc R U . . .
H43H H 0.6826 0.8004 0.3338 0.050 Uiso 1 1 calc R U . . .
H43I H 0.7318 0.8896 0.3251 0.050 Uiso 1 1 calc R U . . .
N1 N 0.1098(3) 0.8827(3) 0.28658(13) 0.0202(9) Uani 1 1 d . . . . .
N2 N 0.1607(3) 0.3358(2) 0.20043(13) 0.0190(8) Uani 1 1 d . . . . .
N3 N 0.5970(3) 0.4082(2) 0.29330(13) 0.0197(9) Uani 1 1 d . . . . .
N4 N 0.6429(2) 0.8687(2) 0.21916(12) 0.0147(8) Uani 1 1 d . . . . .
N128 N 0.1530(3) 0.8080(2) 0.40213(13) 0.0173(9) Uani 1 1 d . . . . .
N228 N 0.0935(3) 0.4397(2) 0.09491(13) 0.0174(9) Uani 1 1 d . . . . .
N328 N 0.6650(3) 0.3108(3) 0.40134(13) 0.0186(9) Uani 1 1 d . . . . .
N428 N 0.5948(3) 0.9393(3) 0.10142(13) 0.0187(9) Uani 1 1 d . . . . .
F73 F 0.60772(18) 0.0476(2) 0.47293(10) 0.0319(7) Uani 1 1 d . . . . .
F76 F 0.6092(2) 0.0477(3) 0.39390(11) 0.0617(12) Uani 1 1 d . . . . .
F83 F 0.1503(3) 0.5827(3) 0.45480(12) 0.0717(13) Uani 1 1 d . . . . .
F72 F 0.6656(2) -0.0499(2) 0.42007(13) 0.0555(10) Uani 1 1 d . . . . .
F71 F 0.7576(2) 0.0605(2) 0.48187(11) 0.0436(9) Uani 1 1 d . . . . .
F64 F 0.4846(2) 0.2056(3) 0.02105(11) 0.0483(9) Uani 1 1 d . . . . .
F65 F 0.6331(2) 0.2254(3) 0.03477(12) 0.0614(12) Uani 1 1 d . . . . .
F75 F 0.7593(2) 0.0590(2) 0.40244(11) 0.0418(8) Uani 1 1 d . . . . .
F63 F 0.4804(3) 0.2217(5) 0.10146(15) 0.116(2) Uani 1 1 d . . . . .
F74 F 0.7017(3) 0.1573(2) 0.45566(13) 0.0538(10) Uani 1 1 d . . . . .
F56 F 0.0155(2) 0.7245(3) 0.02987(12) 0.0517(10) Uani 1 1 d . . . . .
F52 F 0.1571(2) 0.7085(3) 0.03380(12) 0.0490(9) Uani 1 1 d . . . . .
F53 F 0.0482(3) 0.6043(2) 0.04318(13) 0.0606(11) Uani 1 1 d . . . . .
F51 F 0.1506(2) 0.6932(3) 0.10987(12) 0.0604(11) Uani 1 1 d . . . . .
F54 F 0.0054(2) 0.7019(2) 0.10356(11) 0.0442(9) Uani 1 1 d . . . . .
F55 F 0.1178(3) 0.8092(3) 0.09442(16) 0.0763(13) Uani 1 1 d . . . . .
F66 F 0.5697(3) 0.3272(3) 0.07785(16) 0.0842(14) Uani 1 1 d . . . . .
F86 F 0.1145(2) 0.5070(2) 0.37385(10) 0.0405(8) Uani 1 1 d . . . . .
F84 F 0.2601(2) 0.5666(3) 0.40773(13) 0.0659(12) Uani 1 1 d . . . . .
F85 F 0.2065(3) 0.4229(3) 0.38350(13) 0.0751(14) Uani 1 1 d . . . . .
F81 F 0.2428(2) 0.5004(2) 0.46568(11) 0.0449(9) Uani 1 1 d . . . . .
F82 F 0.0967(2) 0.4371(3) 0.43008(14) 0.0665(12) Uani 1 1 d . . . . .
F62 F 0.6301(2) 0.2465(3) 0.11684(11) 0.0608(12) Uani 1 1 d . . . . .
F61 F 0.5475(4) 0.1258(3) 0.0592(2) 0.113(2) Uani 1 1 d . . . . .
Si1 Si 0.14935(9) 0.93512(9) 0.24248(5) 0.0245(3) Uani 1 1 d . . . . .
Si2 Si 0.13331(9) 0.27447(9) 0.24191(5) 0.0239(3) Uani 1 1 d . . . . .
Si3 Si 0.62640(10) 0.46876(9) 0.25154(5) 0.0253(3) Uani 1 1 d . . . . .
Si4 Si 0.60363(9) 0.81568(9) 0.26298(4) 0.0206(3) Uani 1 1 d . . . . .
P1 P 0.10623(8) 0.93394(8) 0.34631(4) 0.0152(2) Uani 1 1 d . . . . .
P2 P 0.14248(8) 0.29760(8) 0.13807(4) 0.0154(2) Uani 1 1 d . . . . .
P3 P 0.61269(8) 0.44809(8) 0.35570(4) 0.0156(2) Uani 1 1 d . . . . .
P4 P 0.64584(8) 0.81736(8) 0.15935(4) 0.0137(2) Uani 1 1 d . . . . .
P5 P 0.08235(9) 0.70796(10) 0.06963(4) 0.0276(3) Uani 1 1 d . . . . .
P6 P 0.55757(9) 0.22655(11) 0.06920(5) 0.0323(3) Uani 1 1 d . . . . .
P7 P 0.68366(9) 0.05314(9) 0.43758(4) 0.0244(3) Uani 1 1 d . . . . .
P8 P 0.17879(9) 0.50363(10) 0.41961(4) 0.0268(3) Uani 1 1 d . . . . .
Ir1 Ir 0.03027(2) 0.83173(2) 0.37682(2) 0.01429(4) Uani 1 1 d D . . . .
Ir2 Ir 0.21641(2) 0.40757(2) 0.11235(2) 0.01390(5) Uani 1 1 d D . . . .
Ir3 Ir 0.54014(2) 0.33838(2) 0.38192(2) 0.01443(4) Uani 1 1 d D . . . .
Ir4 Ir 0.71947(2) 0.92027(2) 0.12839(2) 0.01329(4) Uani 1 1 d D . . . .
H1M H -0.059(2) 0.837(4) 0.3469(19) 0.059(19) Uiso 1 1 d D . . . .
H2M H 0.299(2) 0.382(3) 0.1365(17) 0.037(15) Uiso 1 1 d D . . . .
H3M H 0.454(2) 0.360(4) 0.3588(18) 0.047(17) Uiso 1 1 d D . . . .
H4M H 0.798(3) 0.899(4) 0.1597(18) 0.061(19) Uiso 1 1 d D . . . .

loop_
_atom_site_aniso_label
_atom_site_aniso_U_11
_atom_site_aniso_U_22
_atom_site_aniso_U_33
_atom_site_aniso_U_23
_atom_site_aniso_U_13
_atom_site_aniso_U_12
C101 0.019(3) 0.021(3) 0.034(3) 0.015(2) 0.007(2) 0.008(2)
C102 0.020(3) 0.032(3) 0.046(3) 0.022(2) 0.005(2) 0.011(2)
C103 0.019(3) 0.045(4) 0.065(4) 0.037(3) 0.012(3) 0.014(3)
C104 0.042(4) 0.039(4) 0.065(4) 0.033(3) 0.027(3) 0.030(3)
C105 0.050(4) 0.027(3) 0.052(3) 0.020(3) 0.021(3) 0.022(3)
C106 0.030(3) 0.022(3) 0.040(3) 0.010(2) 0.009(2) 0.009(2)
C107 0.015(2) 0.013(2) 0.018(2) 0.0072(18) 0.0005(17) 0.0017(19)
C108 0.024(3) 0.017(2) 0.021(2) 0.0025(18) 0.0065(19) -0.002(2)
C109 0.031(3) 0.021(3) 0.020(2) 0.0076(19) -0.007(2) -0.008(2)
C110 0.022(3) 0.027(3) 0.047(3) 0.018(2) -0.014(2) -0.003(2)
C111 0.014(3) 0.028(3) 0.046(3) 0.014(2) 0.003(2) 0.005(2)
C112 0.022(3) 0.017(3) 0.024(2) 0.0085(19) 0.0050(19) 0.003(2)
C113 0.014(2) 0.020(3) 0.018(2) 0.0058(18) 0.0003(17) 0.0044(19)
C114 0.014(2) 0.020(3) 0.013(2) 0.0021(18) -0.0003(17) 0.003(2)
C115 0.020(2) 0.019(3) 0.018(2) 0.0095(18) 0.0042(18) 0.007(2)
C116 0.017(2) 0.021(3) 0.021(2) 0.0044(19) 0.0021(18) 0.007(2)
C117 0.020(3) 0.031(3) 0.017(2) 0.002(2) 0.0005(18) 0.007(2)
C118 0.019(3) 0.032(3) 0.018(2) 0.008(2) 0.0018(18) 0.005(2)
C119 0.031(3) 0.025(3) 0.026(2) 0.002(2) 0.002(2) 0.010(2)
C120 0.029(3) 0.008(2) 0.025(2) 0.0048(18) 0.007(2) 0.001(2)
C121 0.020(3) 0.018(3) 0.022(2) 0.0059(19) 0.0040(19) -0.003(2)
C122 0.015(3) 0.033(3) 0.027(2) 0.005(2) 0.001(2) 0.000(2)
C123 0.016(2) 0.034(3) 0.029(2) 0.008(2) 0.0074(19) 0.008(2)
C124 0.020(3) 0.016(2) 0.022(2) 0.0023(18) 0.0037(18) 0.008(2)
C125 0.018(2) 0.018(3) 0.017(2) -0.0011(18) 0.0014(18) 0.006(2)
C126 0.019(3) 0.023(3) 0.021(2) 0.0062(19) 0.0042(18) 0.005(2)
C127 0.033(3) 0.023(3) 0.024(2) 0.009(2) 0.002(2) 0.000(2)
C129 0.029(3) 0.020(3) 0.015(2) 0.0055(18) 0.0024(19) 0.011(2)
C130 0.030(3) 0.044(4) 0.033(3) 0.006(2) -0.003(2) 0.022(3)
C133 0.038(3) 0.029(3) 0.030(3) 0.016(2) -0.002(2) -0.004(2)
C131 0.039(3) 0.030(3) 0.027(3) 0.013(2) -0.008(2) 0.003(2)
C132 0.028(3) 0.035(3) 0.031(3) 0.009(2) 0.005(2) -0.002(2)
C201 0.019(2) 0.019(3) 0.026(2) 0.0128(19) 0.0051(19) 0.007(2)
C202 0.015(3) 0.028(3) 0.049(3) 0.016(2) 0.003(2) 0.001(2)
C203 0.019(3) 0.036(3) 0.083(5) 0.029(3) 0.009(3) 0.018(3)
C204 0.031(3) 0.023(3) 0.072(4) 0.021(3) 0.019(3) 0.015(2)
C205 0.029(3) 0.022(3) 0.041(3) 0.007(2) 0.015(2) 0.008(2)
C206 0.022(3) 0.019(3) 0.032(3) 0.009(2) 0.011(2) 0.005(2)
C207 0.012(2) 0.013(2) 0.024(2) 0.0092(18) -0.0015(17) 0.0018(19)
C208 0.023(3) 0.020(3) 0.024(2) 0.0107(19) 0.0065(19) 0.003(2)
C209 0.020(3) 0.025(3) 0.027(2) 0.014(2) -0.007(2) -0.002(2)
C210 0.015(3) 0.023(3) 0.050(3) 0.022(2) 0.000(2) 0.004(2)
C211 0.020(3) 0.024(3) 0.038(3) 0.011(2) 0.010(2) 0.012(2)
C212 0.025(3) 0.018(3) 0.021(2) 0.0054(19) 0.0039(19) 0.007(2)
C213 0.015(2) 0.019(3) 0.017(2) 0.0044(18) -0.0024(17) 0.0044(19)
C214 0.018(2) 0.017(2) 0.015(2) 0.0057(18) -0.0028(17) 0.0018(19)
C215 0.017(2) 0.026(3) 0.021(2) 0.0079(19) 0.0004(18) 0.005(2)
C216 0.012(2) 0.020(3) 0.021(2) -0.0005(19) -0.0039(17) 0.0044(19)
C217 0.024(3) 0.027(3) 0.013(2) -0.0001(19) -0.0003(18) 0.006(2)
C218 0.027(3) 0.026(3) 0.017(2) 0.0090(19) 0.0010(19) 0.005(2)
C219 0.030(3) 0.022(3) 0.022(2) 0.002(2) 0.003(2) 0.001(2)
C220 0.025(3) 0.022(3) 0.021(2) 0.010(2) -0.003(2) -0.002(2)
C221 0.019(3) 0.017(3) 0.018(2) 0.0032(18) 0.0025(18) -0.005(2)
C222 0.021(3) 0.027(3) 0.026(2) 0.006(2) 0.007(2) 0.003(2)
C223 0.024(3) 0.030(3) 0.037(3) 0.003(2) 0.007(2) 0.008(2)
C224 0.026(3) 0.017(3) 0.022(2) -0.0022(19) 0.008(2) 0.004(2)
C225 0.024(3) 0.020(3) 0.012(2) 0.0009(18) 0.0011(18) 0.000(2)
C226 0.039(3) 0.028(3) 0.015(2) 0.008(2) -0.002(2) 0.002(2)
C227 0.030(3) 0.021(3) 0.024(2) 0.012(2) -0.005(2) 0.002(2)
C229 0.022(3) 0.017(3) 0.014(2) 0.0026(18) 0.0022(18) 0.005(2)
C230 0.026(3) 0.035(3) 0.023(2) 0.008(2) 0.003(2) 0.017(2)
C231 0.035(3) 0.023(3) 0.025(2) 0.012(2) -0.005(2) -0.002(2)
C232 0.036(3) 0.035(3) 0.021(2) 0.011(2) 0.006(2) -0.002(2)
C233 0.043(3) 0.035(3) 0.027(3) 0.009(2) -0.009(2) 0.008(3)
C301 0.019(2) 0.019(3) 0.030(2) 0.014(2) 0.0099(19) 0.005(2)
C302 0.016(3) 0.028(3) 0.048(3) 0.017(2) 0.003(2) 0.007(2)
C303 0.021(3) 0.042(4) 0.058(4) 0.026(3) 0.012(3) 0.015(3)
C304 0.035(3) 0.032(3) 0.058(4) 0.028(3) 0.024(3) 0.022(3)
C305 0.032(3) 0.020(3) 0.043(3) 0.012(2) 0.021(2) 0.010(2)
C306 0.019(2) 0.017(2) 0.033(3) 0.009(2) 0.011(2) 0.006(2)
C307 0.015(2) 0.013(2) 0.018(2) 0.0074(17) -0.0004(17) 0.0037(19)
C308 0.019(2) 0.015(2) 0.021(2) 0.0082(18) 0.0042(18) 0.005(2)
C309 0.018(3) 0.020(3) 0.034(3) 0.012(2) 0.010(2) 0.006(2)
C310 0.016(3) 0.028(3) 0.039(3) 0.019(2) 0.000(2) 0.003(2)
C311 0.021(3) 0.029(3) 0.027(2) 0.015(2) -0.005(2) -0.006(2)
C312 0.020(3) 0.020(3) 0.019(2) 0.0070(18) 0.0034(18) 0.004(2)
C313 0.016(2) 0.020(3) 0.021(2) 0.0065(19) -0.0015(18) 0.003(2)
C314 0.013(2) 0.022(3) 0.017(2) 0.0078(18) 0.0014(17) 0.002(2)
C315 0.016(2) 0.018(3) 0.021(2) 0.0096(18) 0.0012(18) 0.0062(19)
C316 0.014(2) 0.022(3) 0.021(2) 0.0048(19) 0.0005(18) 0.006(2)
C317 0.021(3) 0.026(3) 0.018(2) 0.0047(19) -0.0004(18) 0.003(2)
C318 0.024(3) 0.026(3) 0.017(2) 0.0098(19) -0.0012(18) 0.001(2)
C319 0.020(3) 0.023(3) 0.023(2) 0.005(2) 0.0018(19) 0.006(2)
C320 0.021(3) 0.012(2) 0.023(2) 0.0057(18) 0.0034(19) 0.000(2)
C321 0.018(2) 0.017(3) 0.019(2) 0.0040(18) -0.0012(18) -0.005(2)
C322 0.016(3) 0.027(3) 0.025(2) 0.007(2) 0.0016(19) 0.002(2)
C323 0.019(3) 0.028(3) 0.031(3) 0.004(2) 0.005(2) 0.006(2)
C324 0.024(3) 0.020(3) 0.019(2) -0.0026(19) 0.0060(19) 0.008(2)
C325 0.021(3) 0.017(2) 0.021(2) 0.0036(18) 0.0041(19) 0.005(2)
C326 0.033(3) 0.022(3) 0.020(2) 0.0080(19) 0.004(2) 0.003(2)
C327 0.029(3) 0.023(3) 0.023(2) 0.009(2) 0.000(2) 0.005(2)
C329 0.022(3) 0.018(3) 0.015(2) 0.0056(18) 0.0033(18) 0.004(2)
C330 0.020(3) 0.030(3) 0.028(2) 0.011(2) -0.001(2) 0.011(2)
C331 0.042(3) 0.032(3) 0.034(3) 0.018(2) -0.014(2) 0.001(3)
C332 0.035(3) 0.025(3) 0.030(3) 0.016(2) -0.002(2) 0.000(2)
C333 0.041(3) 0.031(3) 0.025(3) 0.014(2) 0.001(2) 0.001(3)
C401 0.016(2) 0.016(2) 0.017(2) 0.0076(18) 0.0011(17) -0.0003(19)
C402 0.021(3) 0.020(3) 0.021(2) 0.0085(19) 0.0022(19) -0.001(2)
C403 0.032(3) 0.023(3) 0.026(2) 0.011(2) -0.010(2) -0.008(2)
C404 0.020(3) 0.024(3) 0.051(3) 0.018(3) -0.014(2) -0.004(2)
C405 0.018(3) 0.024(3) 0.055(3) 0.017(2) 0.003(2) 0.005(2)
C406 0.017(3) 0.019(3) 0.029(2) 0.007(2) 0.0026(19) 0.005(2)
C407 0.018(2) 0.016(2) 0.031(2) 0.012(2) 0.0107(19) 0.009(2)
C408 0.034(3) 0.018(3) 0.037(3) 0.013(2) 0.015(2) 0.008(2)
C409 0.046(4) 0.022(3) 0.044(3) 0.015(2) 0.017(3) 0.012(3)
C410 0.040(4) 0.040(4) 0.060(4) 0.027(3) 0.028(3) 0.028(3)
C411 0.029(3) 0.047(4) 0.055(4) 0.032(3) 0.009(3) 0.019(3)
C412 0.020(3) 0.029(3) 0.046(3) 0.017(2) 0.005(2) 0.007(2)
C413 0.011(2) 0.013(2) 0.020(2) 0.0053(17) 0.0024(17) 0.0045(18)
C414 0.018(2) 0.015(2) 0.014(2) 0.0062(17) 0.0023(17) 0.0063(19)
C415 0.021(3) 0.018(2) 0.018(2) 0.0082(18) 0.0031(18) 0.006(2)
C416 0.015(2) 0.018(3) 0.018(2) 0.0013(18) -0.0021(17) 0.0054(19)
C417 0.014(2) 0.020(3) 0.015(2) -0.0001(17) 0.0016(17) 0.0091(19)
C418 0.016(2) 0.026(3) 0.015(2) 0.0067(18) 0.0044(17) 0.008(2)
C419 0.032(3) 0.019(3) 0.026(2) 0.002(2) 0.005(2) 0.009(2)
C420 0.031(3) 0.020(3) 0.019(2) 0.0069(19) 0.009(2) -0.001(2)
C421 0.025(3) 0.018(3) 0.021(2) 0.0068(19) 0.004(2) -0.005(2)
C422 0.022(3) 0.027(3) 0.026(2) 0.003(2) 0.007(2) -0.002(2)
C423 0.023(3) 0.029(3) 0.028(3) 0.001(2) 0.010(2) 0.006(2)
C424 0.018(2) 0.022(3) 0.018(2) -0.0024(18) 0.0080(18) 0.004(2)
C425 0.028(3) 0.013(2) 0.014(2) 0.0006(17) 0.0082(19) -0.002(2)
C426 0.028(3) 0.025(3) 0.017(2) 0.0048(19) 0.0041(19) 0.000(2)
C427 0.030(3) 0.024(3) 0.022(2) 0.011(2) 0.003(2) 0.002(2)
C429 0.030(3) 0.019(3) 0.017(2) 0.0028(19) 0.000(2) 0.005(2)
C430 0.031(3) 0.034(3) 0.042(3) 0.011(3) -0.002(2) 0.014(3)
C431 0.030(3) 0.028(3) 0.028(3) 0.018(2) 0.004(2) -0.001(2)
C432 0.029(3) 0.036(3) 0.029(3) 0.008(2) 0.015(2) -0.004(2)
C433 0.042(3) 0.031(3) 0.024(2) 0.012(2) -0.005(2) 0.001(3)
N1 0.019(2) 0.019(2) 0.0210(19) 0.0079(16) -0.0015(15) -0.0005(17)
N2 0.021(2) 0.016(2) 0.0187(18) 0.0077(15) -0.0003(15) 0.0011(17)
N3 0.021(2) 0.015(2) 0.0204(19) 0.0074(16) -0.0034(16) 0.0007(17)
N4 0.016(2) 0.016(2) 0.0124(17) 0.0056(14) 0.0042(14) 0.0033(16)
N128 0.020(2) 0.016(2) 0.0176(18) 0.0075(15) 0.0048(16) 0.0050(18)
N228 0.019(2) 0.016(2) 0.0179(18) 0.0056(15) 0.0009(16) 0.0042(17)
N328 0.021(2) 0.016(2) 0.0212(19) 0.0097(16) 0.0027(16) 0.0037(18)
N428 0.023(2) 0.019(2) 0.0135(18) 0.0074(15) 0.0026(16) 0.0029(18)
F73 0.0233(16) 0.0471(19) 0.0284(15) 0.0156(13) 0.0065(12) 0.0096(14)
F76 0.041(2) 0.129(4) 0.0260(17) 0.032(2) 0.0044(15) 0.035(2)
F83 0.068(3) 0.100(3) 0.039(2) -0.014(2) -0.0067(18) 0.059(3)
F72 0.061(2) 0.035(2) 0.060(2) -0.0019(17) 0.0212(18) 0.0070(18)
F71 0.0250(17) 0.078(3) 0.0313(16) 0.0264(16) -0.0019(13) 0.0105(17)
F64 0.0256(18) 0.085(3) 0.0354(17) 0.0277(17) -0.0068(14) 0.0084(17)
F65 0.0308(19) 0.133(4) 0.0338(18) 0.034(2) 0.0089(15) 0.036(2)
F75 0.0354(19) 0.068(2) 0.0327(16) 0.0239(16) 0.0158(14) 0.0193(17)
F63 0.029(2) 0.288(8) 0.054(2) 0.089(4) 0.0180(19) 0.037(3)
F74 0.077(3) 0.034(2) 0.062(2) 0.0237(17) 0.0338(19) 0.0153(18)
F56 0.0302(19) 0.104(3) 0.0412(18) 0.046(2) 0.0071(14) 0.028(2)
F52 0.0349(19) 0.085(3) 0.0438(19) 0.0353(18) 0.0123(15) 0.0282(19)
F53 0.078(3) 0.045(2) 0.052(2) 0.0047(17) 0.015(2) 0.014(2)
F51 0.038(2) 0.113(3) 0.044(2) 0.046(2) -0.0016(16) 0.022(2)
F54 0.0382(19) 0.075(3) 0.0331(17) 0.0251(16) 0.0165(14) 0.0274(18)
F55 0.089(3) 0.041(2) 0.081(3) 0.003(2) 0.000(2) 0.007(2)
F66 0.101(4) 0.056(3) 0.076(3) -0.002(2) -0.014(3) 0.019(3)
F86 0.0286(17) 0.064(2) 0.0263(15) 0.0123(15) -0.0026(13) 0.0111(16)
F84 0.035(2) 0.106(3) 0.056(2) 0.052(2) -0.0069(17) -0.013(2)
F85 0.085(3) 0.088(3) 0.050(2) -0.007(2) -0.004(2) 0.061(3)
F81 0.0280(17) 0.084(3) 0.0313(16) 0.0272(17) 0.0021(13) 0.0199(17)
F82 0.043(2) 0.094(3) 0.065(2) 0.054(2) -0.0067(18) -0.010(2)
F62 0.032(2) 0.118(4) 0.0276(17) 0.0204(19) -0.0020(14) 0.017(2)
F61 0.149(5) 0.069(3) 0.118(4) 0.051(3) -0.034(4) 0.012(3)
Si1 0.0266(8) 0.0248(8) 0.0198(6) 0.0108(5) -0.0015(5) -0.0011(6)
Si2 0.0293(8) 0.0211(7) 0.0184(6) 0.0094(5) -0.0042(5) -0.0010(6)
Si3 0.0298(8) 0.0240(8) 0.0220(6) 0.0141(6) -0.0036(5) 0.0004(6)
Si4 0.0228(7) 0.0207(7) 0.0173(6) 0.0088(5) 0.0033(5) -0.0007(6)
P1 0.0121(6) 0.0139(6) 0.0197(6) 0.0061(5) 0.0000(4) 0.0030(5)
P2 0.0142(6) 0.0151(6) 0.0170(5) 0.0065(4) 0.0003(4) 0.0030(5)
P3 0.0141(6) 0.0137(6) 0.0190(5) 0.0067(4) -0.0001(4) 0.0026(5)
P4 0.0135(6) 0.0122(6) 0.0152(5) 0.0037(4) 0.0026(4) 0.0034(5)
P5 0.0220(7) 0.0426(9) 0.0211(6) 0.0138(6) 0.0010(5) 0.0098(6)
P6 0.0201(7) 0.0565(10) 0.0248(6) 0.0200(6) 0.0026(5) 0.0094(7)
P7 0.0227(7) 0.0346(8) 0.0186(6) 0.0102(5) 0.0032(5) 0.0106(6)
P8 0.0218(7) 0.0394(8) 0.0214(6) 0.0109(6) 0.0035(5) 0.0102(6)
Ir1 0.01215(9) 0.01351(9) 0.01647(8) 0.00497(6) 0.00058(6) 0.00201(7)
Ir2 0.01361(9) 0.01345(10) 0.01445(8) 0.00505(7) -0.00025(6) 0.00304(7)
Ir3 0.01383(9) 0.01266(9) 0.01597(8) 0.00459(6) 0.00025(6) 0.00228(7)
Ir4 0.01388(9) 0.01171(9) 0.01337(8) 0.00301(7) 0.00322(6) 0.00225(7)

loop_
_atom_type_symbol
_atom_type_description
_atom_type_scat_dispersion_real
_atom_type_scat_dispersion_imag
_atom_type_scat_source
C C 0.0033 0.0016 'International Tables Vol C Tables 4.2.6.8 and 6.1.1.4'
H H 0.0000 0.0000 'International Tables Vol C Tables 4.2.6.8 and 6.1.1.4'
N N 0.0061 0.0033 'International Tables Vol C Tables 4.2.6.8 and 6.1.1.4'
F F 0.0171 0.0103 'International Tables Vol C Tables 4.2.6.8 and 6.1.1.4'
Si Si 0.0817 0.0704 'International Tables Vol C Tables 4.2.6.8 and 6.1.1.4'
P P 0.1023 0.0942 'International Tables Vol C Tables 4.2.6.8 and 6.1.1.4'
Ir Ir -1.4442 7.9887 'International Tables Vol C Tables 4.2.6.8 and 6.1.1.4'

loop_
_geom_angle_atom_site_label_1
_geom_angle_atom_site_label_2
_geom_angle_atom_site_label_3
_geom_angle
_geom_angle_site_symmetry_1
_geom_angle_site_symmetry_3
_geom_angle_publ_flag
C106 C101 C102 119.0(5) . . ?
C106 C101 P1 124.8(4) . . ?
C102 C101 P1 116.3(4) . . ?
C103 C102 C101 121.1(5) . . ?
C103 C102 H102 119.5 . . ?
C101 C102 H102 119.5 . . ?
C102 C103 C104 119.6(5) . . ?
C102 C103 H103 120.2 . . ?
C104 C103 H103 120.2 . . ?
C105 C104 C103 119.8(5) . . ?
C105 C104 H104 120.1 . . ?
C103 C104 H104 120.1 . . ?
C104 C105 C106 120.8(5) . . ?
C104 C105 H105 119.6 . . ?
C106 C105 H105 119.6 . . ?
C101 C106 C105 119.7(5) . . ?
C101 C106 H106 120.1 . . ?
C105 C106 H106 120.1 . . ?
C112 C107 C108 117.8(4) . . ?
C112 C107 P1 120.6(3) . . ?
C108 C107 P1 120.6(3) . . ?
C109 C108 C107 121.3(4) . . ?
C109 C108 H108 119.3 . . ?
C107 C108 H108 119.3 . . ?
C108 C109 C110 119.5(4) . . ?
C108 C109 H109 120.3 . . ?
C110 C109 H109 120.3 . . ?
C111 C110 C109 120.3(5) . . ?
C111 C110 H110 119.8 . . ?
C109 C110 H110 119.8 . . ?
C110 C111 C112 120.0(5) . . ?
C110 C111 H111 120.0 . . ?
C112 C111 H111 120.0 . . ?
C111 C112 C107 121.1(4) . . ?
C111 C112 H112 119.5 . . ?
C107 C112 H112 119.5 . . ?
C118 C113 C114 120.5(4) . . ?
C118 C113 N1 120.1(4) . . ?
C114 C113 N1 119.3(4) . . ?
C115 C114 C113 116.3(4) . . ?
C115 C114 Ir1 124.4(3) . . ?
C113 C114 Ir1 119.3(3) . . ?
C114 C115 C116 124.6(4) . . ?
C114 C115 H115 117.7 . . ?
C116 C115 H115 117.7 . . ?
C117 C116 C115 116.7(4) . . ?
C117 C116 C119 120.9(4) . . ?
C115 C116 C119 122.4(4) . . ?
C118 C117 C116 121.0(4) . . ?
C118 C117 H117 119.5 . . ?
C116 C117 H117 119.5 . . ?
C117 C118 C113 120.7(4) . . ?
C117 C118 H118 119.7 . . ?
C113 C118 H118 119.7 . . ?
C116 C119 H11A 109.5 . . ?
C116 C119 H11B 109.5 . . ?
H11A C119 H11B 109.5 . . ?
C116 C119 H11C 109.5 . . ?
H11A C119 H11C 109.5 . . ?
H11B C119 H11C 109.5 . . ?
C121 C120 C127 126.0(4) . . ?
C121 C120 Ir1 71.8(3) . . ?
C127 C120 Ir1 110.3(3) . . ?
C121 C120 H120 113.6 . . ?
C127 C120 H120 113.6 . . ?
Ir1 C120 H120 113.6 . . ?
C120 C121 C122 123.6(4) . . ?
C120 C121 Ir1 73.0(3) . . ?
C122 C121 Ir1 111.8(3) . . ?
C120 C121 H121 113.9 . . ?
C122 C121 H121 113.9 . . ?
Ir1 C121 H121 113.9 . . ?
C121 C122 C123 115.1(4) . . ?
C121 C122 H12A 108.5 . . ?
C123 C122 H12A 108.5 . . ?
C121 C122 H12B 108.5 . . ?
C123 C122 H12B 108.5 . . ?
H12A C122 H12B 107.5 . . ?
C124 C123 C122 114.6(4) . . ?
C124 C123 H12C 108.6 . . ?
C122 C123 H12C 108.6 . . ?
C124 C123 H12D 108.6 . . ?
C122 C123 H12D 108.6 . . ?
H12C C123 H12D 107.6 . . ?
C125 C124 C123 124.6(5) . . ?
C125 C124 Ir1 74.2(3) . . ?
C123 C124 Ir1 108.2(3) . . ?
C125 C124 H124 114.2 . . ?
C123 C124 H124 114.2 . . ?
Ir1 C124 H124 114.2 . . ?
C124 C125 C126 123.6(4) . . ?
C124 C125 Ir1 71.0(2) . . ?
C126 C125 Ir1 113.5(3) . . ?
C124 C125 H125 113.8 . . ?
C126 C125 H125 113.8 . . ?
Ir1 C125 H125 113.8 . . ?
C125 C126 C127 113.5(4) . . ?
C125 C126 H12E 108.9 . . ?
C127 C126 H12E 108.9 . . ?
C125 C126 H12F 108.9 . . ?
C127 C126 H12F 108.9 . . ?
H12E C126 H12F 107.7 . . ?
C120 C127 C126 114.3(4) . . ?
C120 C127 H12G 108.7 . . ?
C126 C127 H12G 108.7 . . ?
C120 C127 H12H 108.7 . . ?
C126 C127 H12H 108.7 . . ?
H12G C127 H12H 107.6 . . ?
N128 C129 C130 179.6(5) . . ?
C129 C130 H13A 109.5 . . ?
C129 C130 H13B 109.5 . . ?
H13A C130 H13B 109.5 . . ?
C129 C130 H13C 109.5 . . ?
H13A C130 H13C 109.5 . . ?
H13B C130 H13C 109.5 . . ?
Si1 C133 H13D 109.5 . . ?
Si1 C133 H13E 109.5 . . ?
H13D C133 H13E 109.5 . . ?
Si1 C133 H13F 109.5 . . ?
H13D C133 H13F 109.5 . . ?
H13E C133 H13F 109.5 . . ?
Si1 C131 H13J 109.5 . . ?
Si1 C131 H13K 109.5 . . ?
H13J C131 H13K 109.5 . . ?
Si1 C131 H13L 109.5 . . ?
H13J C131 H13L 109.5 . . ?
H13K C131 H13L 109.5 . . ?
Si1 C132 H13G 109.5 . . ?
Si1 C132 H13H 109.5 . . ?
H13G C132 H13H 109.5 . . ?
Si1 C132 H13I 109.5 . . ?
H13G C132 H13I 109.5 . . ?
H13H C132 H13I 109.5 . . ?
C202 C201 C206 118.4(4) . . ?
C202 C201 P2 117.9(4) . . ?
C206 C201 P2 123.6(4) . . ?
C201 C202 C203 120.5(5) . . ?
C201 C202 H202 119.7 . . ?
C203 C202 H202 119.7 . . ?
C204 C203 C202 119.7(5) . . ?
C204 C203 H203 120.1 . . ?
C202 C203 H203 120.1 . . ?
C205 C204 C203 120.5(5) . . ?
C205 C204 H204 119.8 . . ?
C203 C204 H204 119.8 . . ?
C204 C205 C206 120.0(5) . . ?
C204 C205 H205 120.0 . . ?
C206 C205 H205 120.0 . . ?
C205 C206 C201 120.8(5) . . ?
C205 C206 H206 119.6 . . ?
C201 C206 H206 119.6 . . ?
C208 C207 C212 118.5(4) . . ?
C208 C207 P2 121.2(3) . . ?
C212 C207 P2 119.8(3) . . ?
C209 C208 C207 120.2(4) . . ?
C209 C208 H208 119.9 . . ?
C207 C208 H208 119.9 . . ?
C210 C209 C208 120.3(4) . . ?
C210 C209 H209 119.9 . . ?
C208 C209 H209 119.9 . . ?
C211 C210 C209 120.1(4) . . ?
C211 C210 H210 119.9 . . ?
C209 C210 H210 119.9 . . ?
C212 C211 C210 119.9(4) . . ?
C212 C211 H211 120.1 . . ?
C210 C211 H211 120.1 . . ?
C211 C212 C207 120.9(4) . . ?
C211 C212 H212 119.5 . . ?
C207 C212 H212 119.5 . . ?
C218 C213 C214 120.4(4) . . ?
C218 C213 N2 120.0(4) . . ?
C214 C213 N2 119.6(4) . . ?
C215 C214 C213 117.1(4) . . ?
C215 C214 Ir2 123.9(3) . . ?
C213 C214 Ir2 119.0(3) . . ?
C216 C215 C214 122.9(5) . . ?
C216 C215 H215 118.5 . . ?
C214 C215 H215 118.5 . . ?
C217 C216 C215 118.1(4) . . ?
C217 C216 C219 120.7(4) . . ?
C215 C216 C219 121.3(4) . . ?
C218 C217 C216 120.7(4) . . ?
C218 C217 H217 119.6 . . ?
C216 C217 H217 119.6 . . ?
C217 C218 C213 120.7(4) . . ?
C217 C218 H218 119.6 . . ?
C213 C218 H218 119.6 . . ?
C216 C219 H21A 109.5 . . ?
C216 C219 H21B 109.5 . . ?
H21A C219 H21B 109.5 . . ?
C216 C219 H21C 109.5 . . ?
H21A C219 H21C 109.5 . . ?
H21B C219 H21C 109.5 . . ?
C221 C220 C227 123.5(4) . . ?
C221 C220 Ir2 72.0(3) . . ?
C227 C220 Ir2 112.7(3) . . ?
C221 C220 H220 113.9 . . ?
C227 C220 H220 113.9 . . ?
Ir2 C220 H220 113.9 . . ?
C220 C221 C222 124.4(4) . . ?
C220 C221 Ir2 73.0(3) . . ?
C222 C221 Ir2 110.0(3) . . ?
C220 C221 H221 114.0 . . ?
C222 C221 H221 114.0 . . ?
Ir2 C221 H221 114.0 . . ?
C221 C222 C223 115.5(4) . . ?
C221 C222 H22A 108.4 . . ?
C223 C222 H22A 108.4 . . ?
C221 C222 H22B 108.4 . . ?
C223 C222 H22B 108.4 . . ?
H22A C222 H22B 107.5 . . ?
C222 C223 C224 114.6(4) . . ?
C222 C223 H22C 108.6 . . ?
C224 C223 H22C 108.6 . . ?
C222 C223 H22D 108.6 . . ?
C224 C223 H22D 108.6 . . ?
H22C C223 H22D 107.6 . . ?
C225 C224 C223 121.5(5) . . ?
C225 C224 Ir2 72.9(2) . . ?
C223 C224 Ir2 112.6(3) . . ?
C225 C224 H224 114.4 . . ?
C223 C224 H224 114.4 . . ?
Ir2 C224 H224 114.4 . . ?
C224 C225 C226 125.7(5) . . ?
C224 C225 Ir2 72.0(2) . . ?
C226 C225 Ir2 109.8(3) . . ?
C224 C225 H225 113.8 . . ?
C226 C225 H225 113.8 . . ?
Ir2 C225 H225 113.8 . . ?
C225 C226 C227 115.4(4) . . ?
C225 C226 H22E 108.4 . . ?
C227 C226 H22E 108.4 . . ?
C225 C226 H22F 108.4 . . ?
C227 C226 H22F 108.4 . . ?
H22E C226 H22F 107.5 . . ?
C226 C227 C220 115.3(4) . . ?
C226 C227 H22G 108.4 . . ?
C220 C227 H22G 108.4 . . ?
C226 C227 H22H 108.4 . . ?
C220 C227 H22H 108.4 . . ?
H22G C227 H22H 107.5 . . ?
N228 C229 C230 178.2(6) . . ?
C229 C230 H23J 109.5 . . ?
C229 C230 H23K 109.5 . . ?
H23J C230 H23K 109.5 . . ?
C229 C230 H23L 109.5 . . ?
H23J C230 H23L 109.5 . . ?
H23K C230 H23L 109.5 . . ?
Si2 C231 H23A 109.5 . . ?
Si2 C231 H23B 109.5 . . ?
H23A C231 H23B 109.5 . . ?
Si2 C231 H23C 109.5 . . ?
H23A C231 H23C 109.5 . . ?
H23B C231 H23C 109.5 . . ?
Si2 C232 H23D 109.5 . . ?
Si2 C232 H23E 109.5 . . ?
H23D C232 H23E 109.5 . . ?
Si2 C232 H23F 109.5 . . ?
H23D C232 H23F 109.5 . . ?
H23E C232 H23F 109.5 . . ?
Si2 C233 H23G 109.5 . . ?
Si2 C233 H23H 109.5 . . ?
H23G C233 H23H 109.5 . . ?
Si2 C233 H23I 109.5 . . ?
H23G C233 H23I 109.5 . . ?
H23H C233 H23I 109.5 . . ?
C306 C301 C302 118.8(5) . . ?
C306 C301 P3 124.0(4) . . ?
C302 C301 P3 117.1(4) . . ?
C303 C302 C301 120.0(5) . . ?
C303 C302 H302 120.0 . . ?
C301 C302 H302 120.0 . . ?
C302 C303 C304 120.4(5) . . ?
C302 C303 H303 119.8 . . ?
C304 C303 H303 119.8 . . ?
C305 C304 C303 119.9(5) . . ?
C305 C304 H304 120.1 . . ?
C303 C304 H304 120.1 . . ?
C304 C305 C306 119.9(5) . . ?
C304 C305 H305 120.1 . . ?
C306 C305 H305 120.1 . . ?
C301 C306 C305 121.0(5) . . ?
C301 C306 H306 119.5 . . ?
C305 C306 H306 119.5 . . ?
C308 C307 C312 118.0(4) . . ?
C308 C307 P3 121.1(3) . . ?
C312 C307 P3 120.2(3) . . ?
C309 C308 C307 120.4(4) . . ?
C309 C308 H308 119.8 . . ?
C307 C308 H308 119.8 . . ?
C310 C309 C308 120.8(4) . . ?
C310 C309 H309 119.6 . . ?
C308 C309 H309 119.6 . . ?
C309 C310 C311 119.4(4) . . ?
C309 C310 H310 120.3 . . ?
C311 C310 H310 120.3 . . ?
C312 C311 C310 120.4(4) . . ?
C312 C311 H311 119.8 . . ?
C310 C311 H311 119.8 . . ?
C311 C312 C307 120.9(4) . . ?
C311 C312 H312 119.6 . . ?
C307 C312 H312 119.6 . . ?
C318 C313 C314 120.7(4) . . ?
C318 C313 N3 120.2(4) . . ?
C314 C313 N3 119.0(4) . . ?
C313 C314 C315 117.0(4) . . ?
C313 C314 Ir3 119.4(3) . . ?
C315 C314 Ir3 123.6(3) . . ?
C316 C315 C314 123.3(4) . . ?
C316 C315 H315 118.4 . . ?
C314 C315 H315 118.4 . . ?
C317 C316 C315 117.8(4) . . ?
C317 C316 C319 120.3(4) . . ?
C315 C316 C319 121.9(4) . . ?
C318 C317 C316 120.8(4) . . ?
C318 C317 H317 119.6 . . ?
C316 C317 H317 119.6 . . ?
C317 C318 C313 120.3(4) . . ?
C317 C318 H318 119.8 . . ?
C313 C318 H318 119.8 . . ?
C316 C319 H31A 109.5 . . ?
C316 C319 H31B 109.5 . . ?
H31A C319 H31B 109.5 . . ?
C316 C319 H31C 109.5 . . ?
H31A C319 H31C 109.5 . . ?
H31B C319 H31C 109.5 . . ?
C321 C320 C327 124.0(4) . . ?
C321 C320 Ir3 71.5(3) . . ?
C327 C320 Ir3 112.4(3) . . ?
C321 C320 H320 113.9 . . ?
C327 C320 H320 113.9 . . ?
Ir3 C320 H320 113.9 . . ?
C320 C321 C322 124.1(4) . . ?
C320 C321 Ir3 73.7(3) . . ?
C322 C321 Ir3 110.4(3) . . ?
C320 C321 H321 113.9 . . ?
C322 C321 H321 113.9 . . ?
Ir3 C321 H321 113.9 . . ?
C321 C322 C323 114.7(4) . . ?
C321 C322 H32A 108.6 . . ?
C323 C322 H32A 108.6 . . ?
C321 C322 H32B 108.6 . . ?
C323 C322 H32B 108.6 . . ?
H32A C322 H32B 107.6 . . ?
C324 C323 C322 114.3(4) . . ?
C324 C323 H32C 108.7 . . ?
C322 C323 H32C 108.7 . . ?
C324 C323 H32D 108.7 . . ?
C322 C323 H32D 108.7 . . ?
H32C C323 H32D 107.6 . . ?
C325 C324 C323 122.1(5) . . ?
C325 C324 Ir3 72.0(2) . . ?
C323 C324 Ir3 112.9(3) . . ?
C325 C324 H324 114.3 . . ?
C323 C324 H324 114.3 . . ?
Ir3 C324 H324 114.3 . . ?
C324 C325 C326 125.7(5) . . ?
C324 C325 Ir3 73.1(2) . . ?
C326 C325 Ir3 110.3(3) . . ?
C324 C325 H325 113.5 . . ?
C326 C325 H325 113.5 . . ?
Ir3 C325 H325 113.5 . . ?
C325 C326 C327 114.3(4) . . ?
C325 C326 H32E 108.7 . . ?
C327 C326 H32E 108.7 . . ?
C325 C326 H32F 108.7 . . ?
C327 C326 H32F 108.7 . . ?
H32E C326 H32F 107.6 . . ?
C320 C327 C326 115.4(4) . . ?
C320 C327 H32G 108.4 . . ?
C326 C327 H32G 108.4 . . ?
C320 C327 H32H 108.4 . . ?
C326 C327 H32H 108.4 . . ?
H32G C327 H32H 107.5 . . ?
N328 C329 C330 178.4(5) . . ?
C329 C330 H33J 109.5 . . ?
C329 C330 H33K 109.5 . . ?
H33J C330 H33K 109.5 . . ?
C329 C330 H33L 109.5 . . ?
H33J C330 H33L 109.5 . . ?
H33K C330 H33L 109.5 . . ?
Si3 C331 H33A 109.5 . . ?
Si3 C331 H33B 109.5 . . ?
H33A C331 H33B 109.5 . . ?
Si3 C331 H33C 109.5 . . ?
H33A C331 H33C 109.5 . . ?
H33B C331 H33C 109.5 . . ?
Si3 C332 H33D 109.5 . . ?
Si3 C332 H33E 109.5 . . ?
H33D C332 H33E 109.5 . . ?
Si3 C332 H33F 109.5 . . ?
H33D C332 H33F 109.5 . . ?
H33E C332 H33F 109.5 . . ?
Si3 C333 H33G 109.5 . . ?
Si3 C333 H33H 109.5 . . ?
H33G C333 H33H 109.5 . . ?
Si3 C333 H33I 109.5 . . ?
H33G C333 H33I 109.5 . . ?
H33H C333 H33I 109.5 . . ?
C406 C401 C402 119.4(4) . . ?
C406 C401 P4 120.9(3) . . ?
C402 C401 P4 118.9(3) . . ?
C403 C402 C401 120.5(5) . . ?
C403 C402 H402 119.8 . . ?
C401 C402 H402 119.8 . . ?
C404 C403 C402 119.9(5) . . ?
C404 C403 H403 120.0 . . ?
C402 C403 H403 120.0 . . ?
C403 C404 C405 120.2(5) . . ?
C403 C404 H404 119.9 . . ?
C405 C404 H404 119.9 . . ?
C404 C405 C406 120.2(5) . . ?
C404 C405 H405 119.9 . . ?
C406 C405 H405 119.9 . . ?
C401 C406 C405 119.9(4) . . ?
C401 C406 H406 120.1 . . ?
C405 C406 H406 120.1 . . ?
C412 C407 C408 119.3(5) . . ?
C412 C407 P4 116.2(4) . . ?
C408 C407 P4 124.5(4) . . ?
C409 C408 C407 119.6(5) . . ?
C409 C408 H408 120.2 . . ?
C407 C408 H408 120.2 . . ?
C408 C409 C410 120.0(5) . . ?
C408 C409 H409 120.0 . . ?
C410 C409 H409 120.0 . . ?
C411 C410 C409 120.9(5) . . ?
C411 C410 H410 119.6 . . ?
C409 C410 H410 119.6 . . ?
C412 C411 C410 118.5(5) . . ?
C412 C411 H411 120.8 . . ?
C410 C411 H411 120.8 . . ?
C411 C412 C407 121.7(5) . . ?
C411 C412 H412 119.2 . . ?
C407 C412 H412 119.2 . . ?
C418 C413 C414 120.2(4) . . ?
C418 C413 N4 120.6(4) . . ?
C414 C413 N4 119.1(4) . . ?
C415 C414 C413 116.9(4) . . ?
C415 C414 Ir4 123.8(3) . . ?
C413 C414 Ir4 119.2(3) . . ?
C416 C415 C414 123.4(4) . . ?
C416 C415 H415 118.3 . . ?
C414 C415 H415 118.3 . . ?
C417 C416 C415 117.6(4) . . ?
C417 C416 C419 121.4(4) . . ?
C415 C416 C419 121.0(4) . . ?
C418 C417 C416 121.4(4) . . ?
C418 C417 H417 119.3 . . ?
C416 C417 H417 119.3 . . ?
C417 C418 C413 120.3(4) . . ?
C417 C418 H418 119.8 . . ?
C413 C418 H418 119.8 . . ?
C416 C419 H41A 109.5 . . ?
C416 C419 H41B 109.5 . . ?
H41A C419 H41B 109.5 . . ?
C416 C419 H41C 109.5 . . ?
H41A C419 H41C 109.5 . . ?
H41B C419 H41C 109.5 . . ?
C421 C420 C427 125.5(4) . . ?
C421 C420 Ir4 72.1(3) . . ?
C427 C420 Ir4 110.2(3) . . ?
C421 C420 H420 113.8 . . ?
C427 C420 H420 113.8 . . ?
Ir4 C420 H420 113.8 . . ?
C420 C421 C422 123.8(4) . . ?
C420 C421 Ir4 72.9(3) . . ?
C422 C421 Ir4 111.5(3) . . ?
C420 C421 H421 113.9 . . ?
C422 C421 H421 113.9 . . ?
Ir4 C421 H421 113.9 . . ?
C421 C422 C423 115.6(4) . . ?
C421 C422 H42A 108.4 . . ?
C423 C422 H42A 108.4 . . ?
C421 C422 H42B 108.4 . . ?
C423 C422 H42B 108.4 . . ?
H42A C422 H42B 107.4 . . ?
C424 C423 C422 114.3(4) . . ?
C424 C423 H42C 108.7 . . ?
C422 C423 H42C 108.7 . . ?
C424 C423 H42D 108.7 . . ?
C422 C423 H42D 108.7 . . ?
H42C C423 H42D 107.6 . . ?
C425 C424 C423 125.4(5) . . ?
C425 C424 Ir4 73.9(3) . . ?
C423 C424 Ir4 108.6(3) . . ?
C425 C424 H424 113.8 . . ?
C423 C424 H424 113.8 . . ?
Ir4 C424 H424 113.8 . . ?
C424 C425 C426 123.0(4) . . ?
C424 C425 Ir4 71.4(2) . . ?
C426 C425 Ir4 113.1(3) . . ?
C424 C425 H425 114.1 . . ?
C426 C425 H425 114.1 . . ?
Ir4 C425 H425 114.1 . . ?
C425 C426 C427 114.5(4) . . ?
C425 C426 H42E 108.6 . . ?
C427 C426 H42E 108.6 . . ?
C425 C426 H42F 108.6 . . ?
C427 C426 H42F 108.6 . . ?
H42E C426 H42F 107.6 . . ?
C420 C427 C426 113.8(4) . . ?
C420 C427 H42G 108.8 . . ?
C426 C427 H42G 108.8 . . ?
C420 C427 H42H 108.8 . . ?
C426 C427 H42H 108.8 . . ?
H42G C427 H42H 107.7 . . ?
N428 C429 C430 179.5(6) . . ?
C429 C430 H43J 109.5 . . ?
C429 C430 H43K 109.5 . . ?
H43J C430 H43K 109.5 . . ?
C429 C430 H43L 109.5 . . ?
H43J C430 H43L 109.5 . . ?
H43K C430 H43L 109.5 . . ?
Si4 C431 H43A 109.5 . . ?
Si4 C431 H43B 109.5 . . ?
H43A C431 H43B 109.5 . . ?
Si4 C431 H43C 109.5 . . ?
H43A C431 H43C 109.5 . . ?
H43B C431 H43C 109.5 . . ?
Si4 C432 H43D 109.5 . . ?
Si4 C432 H43E 109.5 . . ?
H43D C432 H43E 109.5 . . ?
Si4 C432 H43F 109.5 . . ?
H43D C432 H43F 109.5 . . ?
H43E C432 H43F 109.5 . . ?
Si4 C433 H43G 109.5 . . ?
Si4 C433 H43H 109.5 . . ?
H43G C433 H43H 109.5 . . ?
Si4 C433 H43I 109.5 . . ?
H43G C433 H43I 109.5 . . ?
H43H C433 H43I 109.5 . . ?
C113 N1 P1 113.2(3) . . ?
C113 N1 Si1 121.2(3) . . ?
P1 N1 Si1 125.5(2) . . ?
C213 N2 P2 112.0(3) . . ?
C213 N2 Si2 120.8(3) . . ?
P2 N2 Si2 126.9(2) . . ?
C313 N3 P3 112.7(3) . . ?
C313 N3 Si3 120.5(3) . . ?
P3 N3 Si3 126.5(2) . . ?
C413 N4 P4 113.6(3) . . ?
C413 N4 Si4 121.2(3) . . ?
P4 N4 Si4 125.1(2) . . ?
C129 N128 Ir1 175.2(4) . . ?
C229 N228 Ir2 173.9(4) . . ?
C329 N328 Ir3 174.1(4) . . ?
C429 N428 Ir4 176.3(4) . . ?
N1 Si1 C132 111.4(2) . . ?
N1 Si1 C131 108.2(2) . . ?
C132 Si1 C131 112.4(2) . . ?
N1 Si1 C133 110.0(2) . . ?
C132 Si1 C133 105.2(3) . . ?
C131 Si1 C133 109.6(2) . . ?
N2 Si2 C231 111.1(2) . . ?
N2 Si2 C233 107.4(2) . . ?
C231 Si2 C233 109.9(2) . . ?
N2 Si2 C232 110.6(2) . . ?
C231 Si2 C232 104.8(2) . . ?
C233 Si2 C232 113.2(2) . . ?
N3 Si3 C332 110.6(2) . . ?
N3 Si3 C331 108.1(2) . . ?
C332 Si3 C331 109.7(3) . . ?
N3 Si3 C333 110.2(2) . . ?
C332 Si3 C333 106.1(2) . . ?
C331 Si3 C333 112.1(2) . . ?
N4 Si4 C431 110.16(19) . . ?
N4 Si4 C433 107.9(2) . . ?
C431 Si4 C433 110.8(2) . . ?
N4 Si4 C432 111.1(2) . . ?
C431 Si4 C432 105.1(2) . . ?
C433 Si4 C432 111.8(2) . . ?
N1 P1 C107 108.4(2) . . ?
N1 P1 C101 106.3(2) . . ?
C107 P1 C101 107.8(2) . . ?
N1 P1 Ir1 106.74(15) . . ?
C107 P1 Ir1 111.84(15) . . ?
C101 P1 Ir1 115.40(16) . . ?
N2 P2 C207 107.8(2) . . ?
N2 P2 C201 106.1(2) . . ?
C207 P2 C201 106.0(2) . . ?
N2 P2 Ir2 106.04(14) . . ?
C207 P2 Ir2 113.62(16) . . ?
C201 P2 Ir2 116.84(15) . . ?
N3 P3 C307 108.0(2) . . ?
N3 P3 C301 106.7(2) . . ?
C307 P3 C301 105.9(2) . . ?
N3 P3 Ir3 106.07(14) . . ?
C307 P3 Ir3 113.33(15) . . ?
C301 P3 Ir3 116.42(15) . . ?
N4 P4 C401 108.83(19) . . ?
N4 P4 C407 106.6(2) . . ?
C401 P4 C407 108.0(2) . . ?
N4 P4 Ir4 106.61(14) . . ?
C401 P4 Ir4 111.31(16) . . ?
C407 P4 Ir4 115.18(15) . . ?
F55 P5 F56 89.1(2) . . ?
F55 P5 F54 92.4(2) . . ?
F56 P5 F54 89.77(17) . . ?
F55 P5 F52 90.7(2) . . ?
F56 P5 F52 89.77(17) . . ?
F54 P5 F52 176.8(2) . . ?
F55 P5 F51 89.9(2) . . ?
F56 P5 F51 179.0(2) . . ?
F54 P5 F51 90.58(18) . . ?
F52 P5 F51 89.94(18) . . ?
F55 P5 F53 178.3(2) . . ?
F56 P5 F53 90.8(2) . . ?
F54 P5 F53 89.2(2) . . ?
F52 P5 F53 87.6(2) . . ?
F51 P5 F53 90.2(2) . . ?
F63 P6 F66 92.8(3) . . ?
F63 P6 F61 89.1(4) . . ?
F66 P6 F61 178.1(3) . . ?
F63 P6 F65 176.5(3) . . ?
F66 P6 F65 90.4(3) . . ?
F61 P6 F65 87.8(3) . . ?
F63 P6 F62 90.2(2) . . ?
F66 P6 F62 91.1(2) . . ?
F61 P6 F62 89.3(3) . . ?
F65 P6 F62 91.27(18) . . ?
F63 P6 F64 89.90(19) . . ?
F66 P6 F64 89.4(2) . . ?
F61 P6 F64 90.3(2) . . ?
F65 P6 F64 88.60(18) . . ?
F62 P6 F64 179.5(3) . . ?
F72 P7 F71 90.2(2) . . ?
F72 P7 F76 90.9(2) . . ?
F71 P7 F76 178.8(2) . . ?
F72 P7 F74 179.6(2) . . ?
F71 P7 F74 89.6(2) . . ?
F76 P7 F74 89.3(2) . . ?
F72 P7 F75 90.02(19) . . ?
F71 P7 F75 90.15(17) . . ?
F76 P7 F75 90.38(18) . . ?
F74 P7 F75 90.33(19) . . ?
F72 P7 F73 90.19(18) . . ?
F71 P7 F73 89.87(16) . . ?
F76 P7 F73 89.59(17) . . ?
F74 P7 F73 89.47(17) . . ?
F75 P7 F73 179.79(19) . . ?
F84 P8 F83 91.8(3) . . ?
F84 P8 F82 178.0(3) . . ?
F83 P8 F82 90.1(3) . . ?
F84 P8 F86 90.66(19) . . ?
F83 P8 F86 90.03(19) . . ?
F82 P8 F86 88.82(18) . . ?
F84 P8 F85 88.7(3) . . ?
F83 P8 F85 179.3(2) . . ?
F82 P8 F85 89.4(3) . . ?
F86 P8 F85 89.37(19) . . ?
F84 P8 F81 89.58(19) . . ?
F83 P8 F81 89.72(19) . . ?
F82 P8 F81 90.94(19) . . ?
F86 P8 F81 179.66(19) . . ?
F85 P8 F81 90.9(2) . . ?
C114 Ir1 N128 88.30(16) . . ?
C114 Ir1 P1 81.14(14) . . ?
N128 Ir1 P1 90.75(11) . . ?
C114 Ir1 C124 155.32(17) . . ?
N128 Ir1 C124 116.10(15) . . ?
P1 Ir1 C124 94.20(13) . . ?
C114 Ir1 C121 95.02(17) . . ?
N128 Ir1 C121 113.87(17) . . ?
P1 Ir1 C121 155.05(13) . . ?
C124 Ir1 C121 78.99(17) . . ?
C114 Ir1 C120 96.71(18) . . ?
N128 Ir1 C120 78.76(16) . . ?
P1 Ir1 C120 169.37(13) . . ?
C124 Ir1 C120 91.97(17) . . ?
C121 Ir1 C120 35.19(17) . . ?
C114 Ir1 C125 169.49(17) . . ?
N128 Ir1 C125 82.23(15) . . ?
P1 Ir1 C125 103.44(13) . . ?
C124 Ir1 C125 34.85(16) . . ?
C121 Ir1 C125 84.73(16) . . ?
C120 Ir1 C125 77.04(17) . . ?
C114 Ir1 H1M 80(2) . . ?
N128 Ir1 H1M 168(2) . . ?
P1 Ir1 H1M 87(2) . . ?
C124 Ir1 H1M 76(2) . . ?
C121 Ir1 H1M 68(2) . . ?
C120 Ir1 H1M 103(2) . . ?
C125 Ir1 H1M 110(2) . . ?
C214 Ir2 N228 88.43(16) . . ?
C214 Ir2 P2 80.66(14) . . ?
N228 Ir2 P2 91.21(11) . . ?
C214 Ir2 C221 91.61(17) . . ?
N228 Ir2 C221 113.97(17) . . ?
P2 Ir2 C221 153.56(13) . . ?
C214 Ir2 C224 155.39(18) . . ?
N228 Ir2 C224 116.17(16) . . ?
P2 Ir2 C224 98.53(13) . . ?
C221 Ir2 C224 78.17(16) . . ?
C214 Ir2 C220 99.01(18) . . ?
N228 Ir2 C220 79.90(16) . . ?
P2 Ir2 C220 171.11(13) . . ?
C221 Ir2 C220 35.04(17) . . ?
C224 Ir2 C220 85.48(18) . . ?
C214 Ir2 C225 169.36(17) . . ?
N228 Ir2 C225 81.05(15) . . ?
P2 Ir2 C225 101.00(13) . . ?
C221 Ir2 C225 91.24(16) . . ?
C224 Ir2 C225 35.13(16) . . ?
C220 Ir2 C225 77.70(17) . . ?
C214 Ir2 H2M 81.0(18) . . ?
N228 Ir2 H2M 166.8(18) . . ?
P2 Ir2 H2M 79.3(19) . . ?
C221 Ir2 H2M 74.5(19) . . ?
C224 Ir2 H2M 74.7(18) . . ?
C220 Ir2 H2M 109.5(19) . . ?
C225 Ir2 H2M 109.6(18) . . ?
C314 Ir3 N328 89.71(16) . . ?
C314 Ir3 P3 80.55(14) . . ?
N328 Ir3 P3 90.78(11) . . ?
C314 Ir3 C321 91.26(17) . . ?
N328 Ir3 C321 114.14(16) . . ?
P3 Ir3 C321 153.84(13) . . ?
C314 Ir3 C325 169.94(17) . . ?
N328 Ir3 C325 80.35(15) . . ?
P3 Ir3 C325 100.99(13) . . ?
C321 Ir3 C325 91.40(16) . . ?
C314 Ir3 C324 155.01(17) . . ?
N328 Ir3 C324 115.27(15) . . ?
P3 Ir3 C324 99.09(14) . . ?
C321 Ir3 C324 78.08(17) . . ?
C325 Ir3 C324 34.92(16) . . ?
C314 Ir3 C320 99.21(18) . . ?
N328 Ir3 C320 80.25(16) . . ?
P3 Ir3 C320 171.03(12) . . ?
C321 Ir3 C320 34.81(16) . . ?
C325 Ir3 C320 77.70(17) . . ?
C324 Ir3 C320 84.94(17) . . ?
C314 Ir3 H3M 82.1(19) . . ?
N328 Ir3 H3M 170(2) . . ?
P3 Ir3 H3M 82(2) . . ?
C321 Ir3 H3M 72(2) . . ?
C325 Ir3 H3M 107.9(19) . . ?
C324 Ir3 H3M 73.1(19) . . ?
C320 Ir3 H3M 107(2) . . ?
C414 Ir4 N428 89.94(15) . . ?
C414 Ir4 P4 81.03(13) . . ?
N428 Ir4 P4 90.75(11) . . ?
C414 Ir4 C424 154.49(17) . . ?
N428 Ir4 C424 115.36(15) . . ?
P4 Ir4 C424 94.71(13) . . ?
C414 Ir4 C421 94.33(17) . . ?
N428 Ir4 C421 113.81(17) . . ?
P4 Ir4 C421 155.09(13) . . ?
C424 Ir4 C421 78.95(17) . . ?
C414 Ir4 C420 96.41(17) . . ?
N428 Ir4 C420 78.84(17) . . ?
P4 Ir4 C420 169.31(14) . . ?
C424 Ir4 C420 91.97(18) . . ?
C421 Ir4 C420 35.02(17) . . ?
C414 Ir4 C425 170.32(17) . . ?
N428 Ir4 C425 81.51(16) . . ?
P4 Ir4 C425 103.48(12) . . ?
C424 Ir4 C425 34.72(16) . . ?
C421 Ir4 C425 85.08(16) . . ?
C420 Ir4 C425 77.57(16) . . ?
C414 Ir4 H4M 81(2) . . ?
N428 Ir4 H4M 164(2) . . ?
P4 Ir4 H4M 76(2) . . ?
C424 Ir4 H4M 74(2) . . ?
C421 Ir4 H4M 79(2) . . ?
C420 Ir4 H4M 114(2) . . ?
C425 Ir4 H4M 109(2) . . ?

loop_
_geom_bond_atom_site_label_1
_geom_bond_atom_site_label_2
_geom_bond_distance
_geom_bond_site_symmetry_2
_geom_bond_publ_flag
C101 C106 1.389(7) . ?
C101 C102 1.402(7) . ?
C101 P1 1.818(5) . ?
C102 C103 1.384(7) . ?
C102 H102 0.9500 . ?
C103 C104 1.395(8) . ?
C103 H103 0.9500 . ?
C104 C105 1.378(8) . ?
C104 H104 0.9500 . ?
C105 C106 1.405(7) . ?
C105 H105 0.9500 . ?
C106 H106 0.9500 . ?
C107 C112 1.398(6) . ?
C107 C108 1.402(6) . ?
C107 P1 1.812(5) . ?
C108 C109 1.383(7) . ?
C108 H108 0.9500 . ?
C109 C110 1.390(7) . ?
C109 H109 0.9500 . ?
C110 C111 1.380(7) . ?
C110 H110 0.9500 . ?
C111 C112 1.385(7) . ?
C111 H111 0.9500 . ?
C112 H112 0.9500 . ?
C113 C118 1.397(6) . ?
C113 C114 1.410(6) . ?
C113 N1 1.455(6) . ?
C114 C115 1.383(6) . ?
C114 Ir1 2.075(4) . ?
C115 C116 1.405(6) . ?
C115 H115 0.9500 . ?
C116 C117 1.390(7) . ?
C116 C119 1.505(7) . ?
C117 C118 1.379(7) . ?
C117 H117 0.9500 . ?
C118 H118 0.9500 . ?
C119 H11A 0.9800 . ?
C119 H11B 0.9800 . ?
C119 H11C 0.9800 . ?
C120 C121 1.390(7) . ?
C120 C127 1.508(6) . ?
C120 Ir1 2.306(5) . ?
C120 H120 1.0000 . ?
C121 C122 1.518(6) . ?
C121 Ir1 2.291(5) . ?
C121 H121 1.0000 . ?
C122 C123 1.539(7) . ?
C122 H12A 0.9900 . ?
C122 H12B 0.9900 . ?
C123 C124 1.527(6) . ?
C123 H12C 0.9900 . ?
C123 H12D 0.9900 . ?
C124 C125 1.380(6) . ?
C124 Ir1 2.282(4) . ?
C124 H124 1.0000 . ?
C125 C126 1.518(7) . ?
C125 Ir1 2.323(4) . ?
C125 H125 1.0000 . ?
C126 C127 1.545(7) . ?
C126 H12E 0.9900 . ?
C126 H12F 0.9900 . ?
C127 H12G 0.9900 . ?
C127 H12H 0.9900 . ?
C129 N128 1.141(6) . ?
C129 C130 1.463(7) . ?
C130 H13A 0.9800 . ?
C130 H13B 0.9800 . ?
C130 H13C 0.9800 . ?
C133 Si1 1.872(5) . ?
C133 H13D 0.9800 . ?
C133 H13E 0.9800 . ?
C133 H13F 0.9800 . ?
C131 Si1 1.864(5) . ?
C131 H13J 0.9800 . ?
C131 H13K 0.9800 . ?
C131 H13L 0.9800 . ?
C132 Si1 1.856(5) . ?
C132 H13G 0.9800 . ?
C132 H13H 0.9800 . ?
C132 H13I 0.9800 . ?
C201 C202 1.396(6) . ?
C201 C206 1.401(6) . ?
C201 P2 1.830(5) . ?
C202 C203 1.406(7) . ?
C202 H202 0.9500 . ?
C203 C204 1.382(8) . ?
C203 H203 0.9500 . ?
C204 C205 1.378(7) . ?
C204 H204 0.9500 . ?
C205 C206 1.392(7) . ?
C205 H205 0.9500 . ?
C206 H206 0.9500 . ?
C207 C208 1.396(6) . ?
C207 C212 1.407(6) . ?
C207 P2 1.821(4) . ?
C208 C209 1.394(6) . ?
C208 H208 0.9500 . ?
C209 C210 1.388(7) . ?
C209 H209 0.9500 . ?
C210 C211 1.385(7) . ?
C210 H210 0.9500 . ?
C211 C212 1.383(7) . ?
C211 H211 0.9500 . ?
C212 H212 0.9500 . ?
C213 C218 1.399(6) . ?
C213 C214 1.406(6) . ?
C213 N2 1.454(6) . ?
C214 C215 1.404(6) . ?
C214 Ir2 2.063(4) . ?
C215 C216 1.400(6) . ?
C215 H215 0.9500 . ?
C216 C217 1.390(7) . ?
C216 C219 1.507(6) . ?
C217 C218 1.382(7) . ?
C217 H217 0.9500 . ?
C218 H218 0.9500 . ?
C219 H21A 0.9800 . ?
C219 H21B 0.9800 . ?
C219 H21C 0.9800 . ?
C220 C221 1.381(7) . ?
C220 C227 1.528(6) . ?
C220 Ir2 2.299(5) . ?
C220 H220 1.0000 . ?
C221 C222 1.515(6) . ?
C221 Ir2 2.287(5) . ?
C221 H221 1.0000 . ?
C222 C223 1.519(6) . ?
C222 H22A 0.9900 . ?
C222 H22B 0.9900 . ?
C223 C224 1.532(7) . ?
C223 H22C 0.9900 . ?
C223 H22D 0.9900 . ?
C224 C225 1.390(7) . ?
C224 Ir2 2.297(4) . ?
C224 H224 1.0000 . ?
C225 C226 1.513(7) . ?
C225 Ir2 2.308(4) . ?
C225 H225 1.0000 . ?
C226 C227 1.514(7) . ?
C226 H22E 0.9900 . ?
C226 H22F 0.9900 . ?
C227 H22G 0.9900 . ?
C227 H22H 0.9900 . ?
C229 N228 1.137(6) . ?
C229 C230 1.464(7) . ?
C230 H23J 0.9800 . ?
C230 H23K 0.9800 . ?
C230 H23L 0.9800 . ?
C231 Si2 1.865(5) . ?
C231 H23A 0.9800 . ?
C231 H23B 0.9800 . ?
C231 H23C 0.9800 . ?
C232 Si2 1.891(5) . ?
C232 H23D 0.9800 . ?
C232 H23E 0.9800 . ?
C232 H23F 0.9800 . ?
C233 Si2 1.871(5) . ?
C233 H23G 0.9800 . ?
C233 H23H 0.9800 . ?
C233 H23I 0.9800 . ?
C301 C306 1.385(6) . ?
C301 C302 1.407(7) . ?
C301 P3 1.827(5) . ?
C302 C303 1.390(7) . ?
C302 H302 0.9500 . ?
C303 C304 1.391(8) . ?
C303 H303 0.9500 . ?
C304 C305 1.384(7) . ?
C304 H304 0.9500 . ?
C305 C306 1.394(6) . ?
C305 H305 0.9500 . ?
C306 H306 0.9500 . ?
C307 C308 1.400(6) . ?
C307 C312 1.407(6) . ?
C307 P3 1.820(5) . ?
C308 C309 1.393(6) . ?
C308 H308 0.9500 . ?
C309 C310 1.374(7) . ?
C309 H309 0.9500 . ?
C310 C311 1.394(7) . ?
C310 H310 0.9500 . ?
C311 C312 1.379(6) . ?
C311 H311 0.9500 . ?
C312 H312 0.9500 . ?
C313 C318 1.394(6) . ?
C313 C314 1.398(6) . ?
C313 N3 1.456(6) . ?
C314 C315 1.406(6) . ?
C314 Ir3 2.078(4) . ?
C315 C316 1.390(6) . ?
C315 H315 0.9500 . ?
C316 C317 1.389(7) . ?
C316 C319 1.510(6) . ?
C317 C318 1.388(7) . ?
C317 H317 0.9500 . ?
C318 H318 0.9500 . ?
C319 H31A 0.9800 . ?
C319 H31B 0.9800 . ?
C319 H31C 0.9800 . ?
C320 C321 1.375(6) . ?
C320 C327 1.517(6) . ?
C320 Ir3 2.312(5) . ?
C320 H320 1.0000 . ?
C321 C322 1.515(6) . ?
C321 Ir3 2.285(5) . ?
C321 H321 1.0000 . ?
C322 C323 1.545(6) . ?
C322 H32A 0.9900 . ?
C322 H32B 0.9900 . ?
C323 C324 1.526(7) . ?
C323 H32C 0.9900 . ?
C323 H32D 0.9900 . ?
C324 C325 1.380(6) . ?
C324 Ir3 2.306(4) . ?
C324 H324 1.0000 . ?
C325 C326 1.512(7) . ?
C325 Ir3 2.293(4) . ?
C325 H325 1.0000 . ?
C326 C327 1.535(7) . ?
C326 H32E 0.9900 . ?
C326 H32F 0.9900 . ?
C327 H32G 0.9900 . ?
C327 H32H 0.9900 . ?
C329 N328 1.143(6) . ?
C329 C330 1.455(6) . ?
C330 H33J 0.9800 . ?
C330 H33K 0.9800 . ?
C330 H33L 0.9800 . ?
C331 Si3 1.863(5) . ?
C331 H33A 0.9800 . ?
C331 H33B 0.9800 . ?
C331 H33C 0.9800 . ?
C332 Si3 1.858(5) . ?
C332 H33D 0.9800 . ?
C332 H33E 0.9800 . ?
C332 H33F 0.9800 . ?
C333 Si3 1.877(5) . ?
C333 H33G 0.9800 . ?
C333 H33H 0.9800 . ?
C333 H33I 0.9800 . ?
C401 C406 1.389(6) . ?
C401 C402 1.403(6) . ?
C401 P4 1.805(5) . ?
C402 C403 1.384(6) . ?
C402 H402 0.9500 . ?
C403 C404 1.382(7) . ?
C403 H403 0.9500 . ?
C404 C405 1.390(7) . ?
C404 H404 0.9500 . ?
C405 C406 1.394(7) . ?
C405 H405 0.9500 . ?
C406 H406 0.9500 . ?
C407 C412 1.393(7) . ?
C407 C408 1.396(6) . ?
C407 P4 1.833(5) . ?
C408 C409 1.390(7) . ?
C408 H408 0.9500 . ?
C409 C410 1.395(8) . ?
C409 H409 0.9500 . ?
C410 C411 1.390(8) . ?
C410 H410 0.9500 . ?
C411 C412 1.385(7) . ?
C411 H411 0.9500 . ?
C412 H412 0.9500 . ?
C413 C418 1.396(6) . ?
C413 C414 1.412(6) . ?
C413 N4 1.452(5) . ?
C414 C415 1.399(6) . ?
C414 Ir4 2.083(4) . ?
C415 C416 1.395(6) . ?
C415 H415 0.9500 . ?
C416 C417 1.382(6) . ?
C416 C419 1.513(6) . ?
C417 C418 1.382(6) . ?
C417 H417 0.9500 . ?
C418 H418 0.9500 . ?
C419 H41A 0.9800 . ?
C419 H41B 0.9800 . ?
C419 H41C 0.9800 . ?
C420 C421 1.381(7) . ?
C420 C427 1.526(6) . ?
C420 Ir4 2.301(5) . ?
C420 H420 1.0000 . ?
C421 C422 1.512(7) . ?
C421 Ir4 2.290(5) . ?
C421 H421 1.0000 . ?
C422 C423 1.541(7) . ?
C422 H42A 0.9900 . ?
C422 H42B 0.9900 . ?
C423 C424 1.512(6) . ?
C423 H42C 0.9900 . ?
C423 H42D 0.9900 . ?
C424 C425 1.371(7) . ?
C424 Ir4 2.280(4) . ?
C424 H424 1.0000 . ?
C425 C426 1.520(6) . ?
C425 Ir4 2.312(4) . ?
C425 H425 1.0000 . ?
C426 C427 1.538(7) . ?
C426 H42E 0.9900 . ?
C426 H42F 0.9900 . ?
C427 H42G 0.9900 . ?
C427 H42H 0.9900 . ?
C429 N428 1.136(6) . ?
C429 C430 1.455(7) . ?
C430 H43J 0.9800 . ?
C430 H43K 0.9800 . ?
C430 H43L 0.9800 . ?
C431 Si4 1.865(5) . ?
C431 H43A 0.9800 . ?
C431 H43B 0.9800 . ?
C431 H43C 0.9800 . ?
C432 Si4 1.869(5) . ?
C432 H43D 0.9800 . ?
C432 H43E 0.9800 . ?
C432 H43F 0.9800 . ?
C433 Si4 1.865(5) . ?
C433 H43G 0.9800 . ?
C433 H43H 0.9800 . ?
C433 H43I 0.9800 . ?
N1 P1 1.681(4) . ?
N1 Si1 1.796(4) . ?
N2 P2 1.683(4) . ?
N2 Si2 1.786(4) . ?
N3 P3 1.686(4) . ?
N3 Si3 1.790(4) . ?
N4 P4 1.680(3) . ?
N4 Si4 1.793(4) . ?
N128 Ir1 2.127(4) . ?
N228 Ir2 2.135(4) . ?
N328 Ir3 2.139(4) . ?
N428 Ir4 2.134(4) . ?
F73 P7 1.609(3) . ?
F76 P7 1.592(3) . ?
F83 P8 1.573(4) . ?
F72 P7 1.583(4) . ?
F71 P7 1.590(3) . ?
F64 P6 1.605(3) . ?
F65 P6 1.582(3) . ?
F75 P7 1.602(3) . ?
F63 P6 1.563(4) . ?
F74 P7 1.599(4) . ?
F56 P5 1.593(3) . ?
F52 P5 1.600(3) . ?
F53 P5 1.604(4) . ?
F51 P5 1.602(3) . ?
F54 P5 1.594(3) . ?
F55 P5 1.565(4) . ?
F66 P6 1.575(5) . ?
F86 P8 1.595(3) . ?
F84 P8 1.571(4) . ?
F85 P8 1.597(4) . ?
F81 P8 1.600(3) . ?
F82 P8 1.593(4) . ?
F62 P6 1.594(3) . ?
F61 P6 1.575(5) . ?
P1 Ir1 2.2640(14) . ?
P2 Ir2 2.2661(13) . ?
P3 Ir3 2.2637(14) . ?
P4 Ir4 2.2675(13) . ?
Ir1 H1M 1.596(10) . ?
Ir2 H2M 1.586(10) . ?
Ir3 H3M 1.585(10) . ?
Ir4 H4M 1.603(10) . ?

loop_
_geom_torsion_atom_site_label_1
_geom_torsion_atom_site_label_2
_geom_torsion_atom_site_label_3
_geom_torsion_atom_site_label_4
_geom_torsion
_geom_torsion_site_symmetry_1
_geom_torsion_site_symmetry_2
_geom_torsion_site_symmetry_3
_geom_torsion_site_symmetry_4
_geom_torsion_publ_flag
C106 C101 C102 C103 0.9(8) . . . . ?
P1 C101 C102 C103 -178.5(4) . . . . ?
C101 C102 C103 C104 -1.8(8) . . . . ?
C102 C103 C104 C105 1.9(8) . . . . ?
C103 C104 C105 C106 -1.1(8) . . . . ?
C102 C101 C106 C105 -0.2(7) . . . . ?
P1 C101 C106 C105 179.2(4) . . . . ?
C104 C105 C106 C101 0.3(8) . . . . ?
C112 C107 C108 C109 0.3(7) . . . . ?
P1 C107 C108 C109 169.4(4) . . . . ?
C107 C108 C109 C110 0.1(8) . . . . ?
C108 C109 C110 C111 -0.3(8) . . . . ?
C109 C110 C111 C112 0.1(8) . . . . ?
C110 C111 C112 C107 0.3(8) . . . . ?
C108 C107 C112 C111 -0.5(7) . . . . ?
P1 C107 C112 C111 -169.6(4) . . . . ?
C118 C113 C114 C115 2.5(6) . . . . ?
N1 C113 C114 C115 -177.0(4) . . . . ?
C118 C113 C114 Ir1 -177.5(3) . . . . ?
N1 C113 C114 Ir1 3.0(6) . . . . ?
C113 C114 C115 C116 1.0(7) . . . . ?
Ir1 C114 C115 C116 -179.0(4) . . . . ?
C114 C115 C116 C117 -3.3(7) . . . . ?
C114 C115 C116 C119 176.2(4) . . . . ?
C115 C116 C117 C118 2.1(7) . . . . ?
C119 C116 C117 C118 -177.4(4) . . . . ?
C116 C117 C118 C113 1.2(7) . . . . ?
C114 C113 C118 C117 -3.6(7) . . . . ?
N1 C113 C118 C117 175.9(4) . . . . ?
C127 C120 C121 C122 -3.0(8) . . . . ?
Ir1 C120 C121 C122 -105.3(5) . . . . ?
C127 C120 C121 Ir1 102.3(5) . . . . ?
C120 C121 C122 C123 90.4(6) . . . . ?
Ir1 C121 C122 C123 6.8(5) . . . . ?
C121 C122 C123 C124 -30.4(6) . . . . ?
C122 C123 C124 C125 -45.4(6) . . . . ?
C122 C123 C124 Ir1 37.6(5) . . . . ?
C123 C124 C125 C126 -4.6(7) . . . . ?
Ir1 C124 C125 C126 -106.1(4) . . . . ?
C123 C124 C125 Ir1 101.5(4) . . . . ?
C124 C125 C126 C127 93.8(5) . . . . ?
Ir1 C125 C126 C127 11.7(5) . . . . ?
C121 C120 C127 C126 -44.0(7) . . . . ?
Ir1 C120 C127 C126 37.8(5) . . . . ?
C125 C126 C127 C120 -33.3(6) . . . . ?
C206 C201 C202 C203 -2.2(7) . . . . ?
P2 C201 C202 C203 173.9(4) . . . . ?
C201 C202 C203 C204 1.2(9) . . . . ?
C202 C203 C204 C205 0.7(9) . . . . ?
C203 C204 C205 C206 -1.5(8) . . . . ?
C204 C205 C206 C201 0.5(8) . . . . ?
C202 C201 C206 C205 1.4(7) . . . . ?
P2 C201 C206 C205 -174.5(4) . . . . ?
C212 C207 C208 C209 -0.4(7) . . . . ?
P2 C207 C208 C209 -172.6(4) . . . . ?
C207 C208 C209 C210 -0.7(7) . . . . ?
C208 C209 C210 C211 1.5(8) . . . . ?
C209 C210 C211 C212 -1.2(8) . . . . ?
C210 C211 C212 C207 0.1(8) . . . . ?
C208 C207 C212 C211 0.7(7) . . . . ?
P2 C207 C212 C211 173.0(4) . . . . ?
C218 C213 C214 C215 -2.1(7) . . . . ?
N2 C213 C214 C215 176.2(4) . . . . ?
C218 C213 C214 Ir2 176.4(3) . . . . ?
N2 C213 C214 Ir2 -5.3(6) . . . . ?
C213 C214 C215 C216 0.8(7) . . . . ?
Ir2 C214 C215 C216 -177.6(3) . . . . ?
C214 C215 C216 C217 0.3(7) . . . . ?
C214 C215 C216 C219 -179.1(4) . . . . ?
C215 C216 C217 C218 -0.1(7) . . . . ?
C219 C216 C217 C218 179.3(4) . . . . ?
C216 C217 C218 C213 -1.2(7) . . . . ?
C214 C213 C218 C217 2.4(7) . . . . ?
N2 C213 C218 C217 -176.0(4) . . . . ?
C227 C220 C221 C222 -2.9(8) . . . . ?
Ir2 C220 C221 C222 102.9(5) . . . . ?
C227 C220 C221 Ir2 -105.8(5) . . . . ?
C220 C221 C222 C223 -48.3(7) . . . . ?
Ir2 C221 C222 C223 34.3(5) . . . . ?
C221 C222 C223 C224 -28.4(7) . . . . ?
C222 C223 C224 C225 90.9(6) . . . . ?
C222 C223 C224 Ir2 7.8(6) . . . . ?
C223 C224 C225 C226 -4.6(7) . . . . ?
Ir2 C224 C225 C226 101.9(4) . . . . ?
C223 C224 C225 Ir2 -106.4(4) . . . . ?
C224 C225 C226 C227 -47.6(6) . . . . ?
Ir2 C225 C226 C227 34.1(5) . . . . ?
C225 C226 C227 C220 -27.5(7) . . . . ?
C221 C220 C227 C226 89.1(6) . . . . ?
Ir2 C220 C227 C226 6.3(6) . . . . ?
C306 C301 C302 C303 1.2(7) . . . . ?
P3 C301 C302 C303 -175.3(4) . . . . ?
C301 C302 C303 C304 -0.6(8) . . . . ?
C302 C303 C304 C305 -0.8(8) . . . . ?
C303 C304 C305 C306 1.5(8) . . . . ?
C302 C301 C306 C305 -0.5(7) . . . . ?
P3 C301 C306 C305 175.8(4) . . . . ?
C304 C305 C306 C301 -0.9(7) . . . . ?
C312 C307 C308 C309 -0.7(7) . . . . ?
P3 C307 C308 C309 -171.7(4) . . . . ?
C307 C308 C309 C310 0.6(7) . . . . ?
C308 C309 C310 C311 -0.8(8) . . . . ?
C309 C310 C311 C312 1.0(8) . . . . ?
C310 C311 C312 C307 -1.1(8) . . . . ?
C308 C307 C312 C311 0.9(7) . . . . ?
P3 C307 C312 C311 172.0(4) . . . . ?
C318 C313 C314 C315 3.4(7) . . . . ?
N3 C313 C314 C315 -176.2(4) . . . . ?
C318 C313 C314 Ir3 -175.2(4) . . . . ?
N3 C313 C314 Ir3 5.2(6) . . . . ?
C313 C314 C315 C316 -2.6(7) . . . . ?
Ir3 C314 C315 C316 175.9(3) . . . . ?
C314 C315 C316 C317 0.8(7) . . . . ?
C314 C315 C316 C319 179.6(4) . . . . ?
C315 C316 C317 C318 0.1(7) . . . . ?
C319 C316 C317 C318 -178.7(4) . . . . ?
C316 C317 C318 C313 0.8(7) . . . . ?
C314 C313 C318 C317 -2.6(7) . . . . ?
N3 C313 C318 C317 177.0(4) . . . . ?
C327 C320 C321 C322 1.1(8) . . . . ?
Ir3 C320 C321 C322 -103.9(5) . . . . ?
C327 C320 C321 Ir3 105.1(5) . . . . ?
C320 C321 C322 C323 48.7(7) . . . . ?
Ir3 C321 C322 C323 -35.0(5) . . . . ?
C321 C322 C323 C324 29.2(6) . . . . ?
C322 C323 C324 C325 -90.9(5) . . . . ?
C322 C323 C324 Ir3 -8.4(6) . . . . ?
C323 C324 C325 C326 3.0(7) . . . . ?
Ir3 C324 C325 C326 -103.2(4) . . . . ?
C323 C324 C325 Ir3 106.2(4) . . . . ?
C324 C325 C326 C327 47.8(6) . . . . ?
Ir3 C325 C326 C327 -35.6(5) . . . . ?
C321 C320 C327 C326 -89.4(6) . . . . ?
Ir3 C320 C327 C326 -7.2(5) . . . . ?
C325 C326 C327 C320 28.9(6) . . . . ?
C406 C401 C402 C403 0.6(7) . . . . ?
P4 C401 C402 C403 -168.9(4) . . . . ?
C401 C402 C403 C404 -0.3(7) . . . . ?
C402 C403 C404 C405 -0.8(8) . . . . ?
C403 C404 C405 C406 1.5(8) . . . . ?
C402 C401 C406 C405 0.1(7) . . . . ?
P4 C401 C406 C405 169.4(4) . . . . ?
C404 C405 C406 C401 -1.2(8) . . . . ?
C412 C407 C408 C409 -1.5(7) . . . . ?
P4 C407 C408 C409 178.9(4) . . . . ?
C407 C408 C409 C410 1.8(8) . . . . ?
C408 C409 C410 C411 -1.0(8) . . . . ?
C409 C410 C411 C412 -0.2(8) . . . . ?
C410 C411 C412 C407 0.5(8) . . . . ?
C408 C407 C412 C411 0.4(8) . . . . ?
P4 C407 C412 C411 179.9(4) . . . . ?
C418 C413 C414 C415 -1.9(6) . . . . ?
N4 C413 C414 C415 178.4(4) . . . . ?
C418 C413 C414 Ir4 175.9(3) . . . . ?
N4 C413 C414 Ir4 -3.8(5) . . . . ?
C413 C414 C415 C416 -0.9(7) . . . . ?
Ir4 C414 C415 C416 -178.6(3) . . . . ?
C414 C415 C416 C417 2.5(7) . . . . ?
C414 C415 C416 C419 -176.6(4) . . . . ?
C415 C416 C417 C418 -1.2(7) . . . . ?
C419 C416 C417 C418 177.8(4) . . . . ?
C416 C417 C418 C413 -1.5(7) . . . . ?
C414 C413 C418 C417 3.1(7) . . . . ?
N4 C413 C418 C417 -177.2(4) . . . . ?
C427 C420 C421 C422 2.4(8) . . . . ?
Ir4 C420 C421 C422 104.8(5) . . . . ?
C427 C420 C421 Ir4 -102.4(5) . . . . ?
C420 C421 C422 C423 -89.7(6) . . . . ?
Ir4 C421 C422 C423 -6.4(5) . . . . ?
C421 C422 C423 C424 29.8(6) . . . . ?
C422 C423 C424 C425 46.0(6) . . . . ?
C422 C423 C424 Ir4 -37.1(5) . . . . ?
C423 C424 C425 C426 4.3(7) . . . . ?
Ir4 C424 C425 C426 106.0(4) . . . . ?
C423 C424 C425 Ir4 -101.6(4) . . . . ?
C424 C425 C426 C427 -93.5(5) . . . . ?
Ir4 C425 C426 C427 -11.4(5) . . . . ?
C421 C420 C427 C426 45.1(7) . . . . ?
Ir4 C420 C427 C426 -36.8(5) . . . . ?
C425 C426 C427 C420 32.4(6) . . . . ?
C118 C113 N1 P1 -177.7(3) . . . . ?
C114 C113 N1 P1 1.8(5) . . . . ?
C118 C113 N1 Si1 5.6(6) . . . . ?
C114 C113 N1 Si1 -174.9(3) . . . . ?
C218 C213 N2 P2 170.2(3) . . . . ?
C214 C213 N2 P2 -8.1(5) . . . . ?
C218 C213 N2 Si2 -4.2(6) . . . . ?
C214 C213 N2 Si2 177.4(3) . . . . ?
C318 C313 N3 P3 -172.7(4) . . . . ?
C314 C313 N3 P3 7.0(5) . . . . ?
C318 C313 N3 Si3 2.2(6) . . . . ?
C314 C313 N3 Si3 -178.1(3) . . . . ?
C418 C413 N4 P4 179.2(3) . . . . ?
C414 C413 N4 P4 -1.1(5) . . . . ?
C418 C413 N4 Si4 -3.3(6) . . . . ?
C414 C413 N4 Si4 176.4(3) . . . . ?
C113 N1 Si1 C132 -58.8(4) . . . . ?
P1 N1 Si1 C132 124.9(3) . . . . ?
C113 N1 Si1 C131 65.2(4) . . . . ?
P1 N1 Si1 C131 -111.0(3) . . . . ?
C113 N1 Si1 C133 -175.0(3) . . . . ?
P1 N1 Si1 C133 8.8(4) . . . . ?
C213 N2 Si2 C231 173.2(3) . . . . ?
P2 N2 Si2 C231 -0.3(4) . . . . ?
C213 N2 Si2 C233 -66.6(4) . . . . ?
P2 N2 Si2 C233 119.8(3) . . . . ?
C213 N2 Si2 C232 57.3(4) . . . . ?
P2 N2 Si2 C232 -116.3(3) . . . . ?
C313 N3 Si3 C332 -172.8(3) . . . . ?
P3 N3 Si3 C332 1.3(4) . . . . ?
C313 N3 Si3 C331 67.0(4) . . . . ?
P3 N3 Si3 C331 -118.9(3) . . . . ?
C313 N3 Si3 C333 -55.8(4) . . . . ?
P3 N3 Si3 C333 118.3(3) . . . . ?
C413 N4 Si4 C431 172.6(3) . . . . ?
P4 N4 Si4 C431 -10.3(3) . . . . ?
C413 N4 Si4 C433 -66.3(4) . . . . ?
P4 N4 Si4 C433 110.9(3) . . . . ?
C413 N4 Si4 C432 56.6(4) . . . . ?
P4 N4 Si4 C432 -126.2(3) . . . . ?
C113 N1 P1 C107 115.6(3) . . . . ?
Si1 N1 P1 C107 -67.9(3) . . . . ?
C113 N1 P1 C101 -128.7(3) . . . . ?
Si1 N1 P1 C101 47.8(3) . . . . ?
C113 N1 P1 Ir1 -5.0(3) . . . . ?
Si1 N1 P1 Ir1 171.5(2) . . . . ?
C112 C107 P1 N1 -15.9(4) . . . . ?
C108 C107 P1 N1 175.3(4) . . . . ?
C112 C107 P1 C101 -130.6(4) . . . . ?
C108 C107 P1 C101 60.6(4) . . . . ?
C112 C107 P1 Ir1 101.5(4) . . . . ?
C108 C107 P1 Ir1 -67.3(4) . . . . ?
C106 C101 P1 N1 -123.1(4) . . . . ?
C102 C101 P1 N1 56.3(4) . . . . ?
C106 C101 P1 C107 -7.1(5) . . . . ?
C102 C101 P1 C107 172.4(4) . . . . ?
C106 C101 P1 Ir1 118.8(4) . . . . ?
C102 C101 P1 Ir1 -61.8(4) . . . . ?
C213 N2 P2 C207 -106.4(3) . . . . ?
Si2 N2 P2 C207 67.6(3) . . . . ?
C213 N2 P2 C201 140.5(3) . . . . ?
Si2 N2 P2 C201 -45.5(3) . . . . ?
C213 N2 P2 Ir2 15.6(3) . . . . ?
Si2 N2 P2 Ir2 -170.3(2) . . . . ?
C208 C207 P2 N2 -176.4(4) . . . . ?
C212 C207 P2 N2 11.4(4) . . . . ?
C208 C207 P2 C201 -63.3(4) . . . . ?
C212 C207 P2 C201 124.6(4) . . . . ?
C208 C207 P2 Ir2 66.4(4) . . . . ?
C212 C207 P2 Ir2 -105.8(4) . . . . ?
C202 C201 P2 N2 -54.5(4) . . . . ?
C206 C201 P2 N2 121.4(4) . . . . ?
C202 C201 P2 C207 -168.9(4) . . . . ?
C206 C201 P2 C207 7.0(4) . . . . ?
C202 C201 P2 Ir2 63.4(4) . . . . ?
C206 C201 P2 Ir2 -120.7(4) . . . . ?
C313 N3 P3 C307 107.8(3) . . . . ?
Si3 N3 P3 C307 -66.7(3) . . . . ?
C313 N3 P3 C301 -138.7(3) . . . . ?
Si3 N3 P3 C301 46.8(3) . . . . ?
C313 N3 P3 Ir3 -14.0(3) . . . . ?
Si3 N3 P3 Ir3 171.5(2) . . . . ?
C308 C307 P3 N3 -11.4(4) . . . . ?
C312 C307 P3 N3 177.8(4) . . . . ?
C308 C307 P3 C301 -125.5(4) . . . . ?
C312 C307 P3 C301 63.7(4) . . . . ?
C308 C307 P3 Ir3 105.7(4) . . . . ?
C312 C307 P3 Ir3 -65.1(4) . . . . ?
C306 C301 P3 N3 -123.0(4) . . . . ?
C302 C301 P3 N3 53.3(4) . . . . ?
C306 C301 P3 C307 -8.1(5) . . . . ?
C302 C301 P3 C307 168.2(4) . . . . ?
C306 C301 P3 Ir3 118.9(4) . . . . ?
C302 C301 P3 Ir3 -64.9(4) . . . . ?
C413 N4 P4 C401 -115.4(3) . . . . ?
Si4 N4 P4 C401 67.2(3) . . . . ?
C413 N4 P4 C407 128.3(3) . . . . ?
Si4 N4 P4 C407 -49.1(3) . . . . ?
C413 N4 P4 Ir4 4.8(3) . . . . ?
Si4 N4 P4 Ir4 -172.6(2) . . . . ?
C406 C401 P4 N4 16.0(5) . . . . ?
C402 C401 P4 N4 -174.6(4) . . . . ?
C406 C401 P4 C407 131.4(4) . . . . ?
C402 C401 P4 C407 -59.3(4) . . . . ?
C406 C401 P4 Ir4 -101.2(4) . . . . ?
C402 C401 P4 Ir4 68.1(4) . . . . ?
C412 C407 P4 N4 -56.4(4) . . . . ?
C408 C407 P4 N4 123.1(4) . . . . ?
C412 C407 P4 C401 -173.3(4) . . . . ?
C408 C407 P4 C401 6.3(5) . . . . ?
C412 C407 P4 Ir4 61.6(4) . . . . ?
C408 C407 P4 Ir4 -118.8(4) . . . . ?
